data_4108058
loop_
_publ_author_name
'Xing Lu'
'Hidefumi Nikawa'
'Tsukasa Nakahodo'
'Takahiro Tsuchiya'
'Midori O. Ishitsuka'
'Yutaka Maeda'
'Takeshi Akasaka'
'Makoto Toki'
'Hiroshi Sawa'
'Zdenek Slanina'
'Naomi Mizorogi'
'Shigeru Nagase'

_publ_contact_author_address
;Aspect of Creation of New Materials
Center for Tsukuba Advanced Research Alliance
University of Tsukuba
Tsukuba, Ibaraki 305-8577, Japan
;
_publ_contact_author_email akasaka@tara.tsukuba.ac.jp
_publ_contact_author_fax +81-298-53-6409
_publ_contact_author_name 'Takeshi AKASAKA'
_publ_contact_author_phone +81-298-53-6409
_publ_section_title
;
 Chemical Understanding of a Non-IPR Metallofullerene: Stabilization of
 Encaged Metals on Fused-Pentagon Bonds in La2@C72
;
_journal_name_full 'Journal of the American Chemical Society'
_journal_page_first 9129
_journal_page_last 9136
_journal_paper_doi 10.1021/ja8019577
_journal_volume 130
_journal_year 2008
_chemical_formula_moiety 'C82 H14 La2, (C6 H4 CL2)2'
_chemical_formula_sum 'C94 H22 Cl4 La2'
_chemical_formula_weight 1570.74
_chemical_name_common La2@C72Ad
_chemical_name_systematic La2@C72Ad
_space_group_IT_number 2
_symmetry_cell_setting triclinic
_symmetry_Int_Tables_number 2
_symmetry_space_group_name_Hall '-P 1'
_symmetry_space_group_name_H-M 'P -1'
_atom_sites_solution_hydrogens geom
_atom_sites_solution_primary direct
_atom_sites_solution_secondary difmap
_audit_creation_method SHELXL-97
_cell_angle_alpha 110.955(8)
_cell_angle_beta 93.425(7)
_cell_angle_gamma 103.604(6)
_cell_formula_units_Z 2
_cell_length_a 10.361(2)
_cell_length_b 15.457(3)
_cell_length_c 18.005(4)
_cell_measurement_reflns_used 30909
_cell_measurement_temperature 120(2)
_cell_measurement_theta_max 64.00
_cell_measurement_theta_min 6.02
_cell_volume 2584.2(9)
_computing_cell_refinement PROCESS-AUTO
_computing_data_collection PROCESS-AUTO
_computing_data_reduction Yadokari-XG
_computing_molecular_graphics 'Bruker SHELXTL'
_computing_publication_material 'Bruker SHELXTL'
_computing_structure_refinement 'SHELXL-97 (Sheldrick, 1997)'
_computing_structure_solution 'SHELXS-97 (Sheldrick, 1990)'
_diffrn_ambient_temperature 120(2)
_diffrn_measured_fraction_theta_full 0.981
_diffrn_measured_fraction_theta_max 0.981
_diffrn_measurement_device_type 'Rigaku RAXIS-RAPID'
_diffrn_measurement_method 'phi and omega scans'
_diffrn_radiation_monochromator graphite
_diffrn_radiation_type MoK\a
_diffrn_radiation_wavelength 0.71075
_diffrn_reflns_av_R_equivalents 0.0283
_diffrn_reflns_av_sigmaI/netI 0.0360
_diffrn_reflns_limit_h_max 13
_diffrn_reflns_limit_h_min -13
_diffrn_reflns_limit_k_max 19
_diffrn_reflns_limit_k_min -16
_diffrn_reflns_limit_l_max 23
_diffrn_reflns_limit_l_min -23
_diffrn_reflns_number 24067
_diffrn_reflns_theta_full 27.25
_diffrn_reflns_theta_max 27.25
_diffrn_reflns_theta_min 3.01
_diffrn_source 'fine-focus sealed tube'
_diffrn_source_type 'R-AXIS RAPID'
_exptl_absorpt_coefficient_mu 1.905
_exptl_absorpt_correction_T_max 0.8324
_exptl_absorpt_correction_T_min 0.4494
_exptl_absorpt_correction_type multi-scan
_exptl_absorpt_process_details
; 
 Higashi, T. (1995). Program for Absorption Correction.
 Rigaku Corporation, Tokyo, Japan.
;
_exptl_crystal_colour black
_exptl_crystal_density_diffrn 2.019
_exptl_crystal_description block
_exptl_crystal_F_000 1536
_exptl_crystal_size_max 0.50
_exptl_crystal_size_mid 0.20
_exptl_crystal_size_min 0.10
_refine_diff_density_max 2.907
_refine_diff_density_min -1.773
_refine_diff_density_rms 0.154
_refine_ls_extinction_method none
_refine_ls_goodness_of_fit_ref 1.029
_refine_ls_hydrogen_treatment constr
_refine_ls_matrix_type full
_refine_ls_number_parameters 1134
_refine_ls_number_reflns 11354
_refine_ls_number_restraints 642
_refine_ls_restrained_S_all 1.012
_refine_ls_R_factor_all 0.0961
_refine_ls_R_factor_gt 0.0761
_refine_ls_shift/su_max 0.001
_refine_ls_shift/su_mean 0.000
_refine_ls_structure_factor_coef Fsqd
_refine_ls_weighting_details 'calc w=1/[\s^2^(Fo^2^)+(0.0765P)^2^+27.1460P] where P=(Fo^2^+2Fc^2^)/3'
_refine_ls_weighting_scheme calc
_refine_ls_wR_factor_gt 0.1788
_refine_ls_wR_factor_ref 0.1905
_reflns_number_gt 8939
_reflns_number_total 11354
_reflns_threshold_expression >2sigma(I)
_cod_data_source_file ja8019577-file001.cif
_cod_data_source_block La2@C72(Ad)-2b
_cod_original_cell_volume 2584.0(9)
_cod_database_code 4108058

loop_
_symmetry_equiv_pos_as_xyz
'x, y, z'
'-x, -y, -z'

loop_
_atom_site_label
_atom_site_type_symbol
_atom_site_fract_x
_atom_site_fract_y
_atom_site_fract_z
_atom_site_U_iso_or_equiv
_atom_site_adp_type
_atom_site_occupancy
_atom_site_symmetry_multiplicity
_atom_site_calc_flag
_atom_site_refinement_flags
_atom_site_disorder_assembly
_atom_site_disorder_group
La1A La 0.81984(7) 0.09940(4) 0.68378(3) 0.02900(18) Uani 0.6514(11) 1 d P A 1
La2A La 0.74687(5) 0.17322(4) 0.92081(3) 0.02131(16) Uani 0.6514(11) 1 d P A 1
La1B La 0.76384(10) 0.04154(7) 0.68507(6) 0.0188(3) Uiso 0.3486(11) 1 d P A 2
La2B La 0.80183(9) 0.23091(7) 0.92355(5) 0.0157(3) Uiso 0.3486(11) 1 d P A 2
C1Z C 0.6139(6) 0.3333(5) 1.0777(4) 0.0263(13) Uani 1 1 d . . .
C2Z C 0.4910(7) 0.3697(5) 1.0660(4) 0.0295(14) Uani 1 1 d . A .
H19 H 0.4571 0.3462 1.0070 0.035 Uiso 1 1 calc R . .
C3Z C 0.6652(8) 0.3736(6) 1.1711(4) 0.0364(16) Uani 1 1 d . A .
H20 H 0.7476 0.3535 1.1808 0.044 Uiso 1 1 calc R . .
C4Z C 0.3789(6) 0.3264(5) 1.1076(4) 0.0304(14) Uani 1 1 d . . .
H9 H 0.2961 0.3447 1.0978 0.037 Uiso 1 1 calc R A .
H10 H 0.3575 0.2552 1.0845 0.037 Uiso 1 1 calc R . .
C5Z C 0.5244(8) 0.4776(5) 1.1017(4) 0.0320(15) Uani 1 1 d . . .
H11 H 0.4435 0.4981 1.0920 0.038 Uiso 1 1 calc R A .
H12 H 0.5950 0.5048 1.0752 0.038 Uiso 1 1 calc R . .
C6Z C 0.5555(7) 0.3317(5) 1.2108(4) 0.0292(14) Uani 1 1 d . . .
H13 H 0.5876 0.3540 1.2692 0.035 Uiso 1 1 calc R A .
H14 H 0.5333 0.2605 1.1874 0.035 Uiso 1 1 calc R . .
C7Z C 0.6989(7) 0.4825(5) 1.2047(4) 0.0350(15) Uani 1 1 d . . .
H15 H 0.7689 0.5082 1.1771 0.042 Uiso 1 1 calc R A .
H16 H 0.7356 0.5081 1.2628 0.042 Uiso 1 1 calc R . .
C8Z C 0.5744(8) 0.5164(5) 1.1935(4) 0.0346(15) Uani 1 1 d . A .
H21 H 0.5976 0.5884 1.2170 0.042 Uiso 1 1 calc R . .
C9Z C 0.4279(7) 0.3643(5) 1.1977(4) 0.0336(15) Uani 1 1 d . A .
H22 H 0.3562 0.3376 1.2246 0.040 Uiso 1 1 calc R . .
C10Z C 0.4637(6) 0.4741(4) 1.2332(4) 0.0250(12) Uani 1 1 d . . .
H17 H 0.4946 0.4982 1.2919 0.030 Uiso 1 1 calc R A .
H18 H 0.3828 0.4952 1.2248 0.030 Uiso 1 1 calc R . .
C1A C 0.8284(13) 0.2389(10) 1.0713(7) 0.0367(7) Uani 0.6514(11) 1 d PU A 3
C2A C 0.6909(14) 0.1786(10) 1.0538(7) 0.0360(7) Uani 0.6514(11) 1 d PU A 3
C3A C 0.6844(13) 0.0762(9) 1.0079(8) 0.0363(7) Uani 0.6514(11) 1 d PU A 3
C4A C 0.8219(14) 0.0707(10) 1.0040(8) 0.0361(6) Uani 0.6514(11) 1 d PU A 3
C5A C 0.9098(12) 0.1712(9) 1.0420(7) 0.0369(6) Uani 0.6514(11) 1 d PU A 3
C6A C 0.7534(8) -0.0663(5) 0.8793(5) 0.0366(6) Uani 1 1 d U A .
C7A C 0.6199(8) -0.0509(5) 0.8857(5) 0.0371(6) Uani 1 1 d U . .
C8A C 0.5536(12) -0.0913(9) 0.7968(8) 0.0378(6) Uani 0.6514(11) 1 d PU A 3
C9A C 0.6400(15) -0.1334(10) 0.7407(9) 0.0378(6) Uani 0.6514(11) 1 d PU A 3
C10A C 0.7688(8) -0.1155(5) 0.7977(5) 0.0373(6) Uani 1 1 d U . .
C11A C 1.0219(12) 0.1958(10) 1.0096(7) 0.0378(6) Uani 0.6514(11) 1 d PU A 3
C12A C 1.0677(7) 0.1268(6) 0.9498(5) 0.0380(6) Uani 1 1 d U . .
C13A C 1.1386(8) 0.1809(6) 0.9081(5) 0.0393(6) Uani 1 1 d U A .
C14A C 1.1278(8) 0.2777(6) 0.9338(5) 0.0393(6) Uani 1 1 d U . .
C15A C 1.0550(13) 0.2873(11) 0.9985(8) 0.0383(6) Uani 0.6514(11) 1 d PU A 3
C16A C 1.0053(8) -0.0218(6) 0.8264(5) 0.0376(6) Uani 1 1 d U . .
C17A C 1.0883(8) 0.0310(6) 0.7862(5) 0.0383(6) Uani 1 1 d U A .
C18A C 1.0280(13) -0.0194(10) 0.7018(8) 0.0378(6) Uani 0.6514(11) 1 d PU A 3
C19A C 0.9054(14) -0.0930(10) 0.6933(8) 0.0375(6) Uani 0.6514(11) 1 d PU A 3
C20A C 0.8935(8) -0.0946(5) 0.7738(5) 0.0372(6) Uani 1 1 d U A .
C21A C 1.1556(7) 0.1813(6) 0.7719(5) 0.0390(6) Uani 1 1 d U . .
C22A C 1.1358(7) 0.2742(6) 0.7976(5) 0.0390(6) Uani 1 1 d U A .
C23A C 1.0673(16) 0.2864(12) 0.7379(10) 0.0381(7) Uani 0.6514(11) 1 d PU A 3
C24A C 1.0531(12) 0.2001(9) 0.6591(7) 0.0379(7) Uani 0.6514(11) 1 d PU A 3
C25A C 1.1006(13) 0.1312(10) 0.6795(8) 0.0382(6) Uani 0.6514(11) 1 d PU A 3
C26A C 0.9466(12) 0.3835(9) 0.8243(8) 0.0380(7) Uani 0.6514(11) 1 d PU A 3
C27A C 0.8217(14) 0.3899(9) 0.8456(8) 0.0370(7) Uani 0.6514(11) 1 d PU A 3
C28A C 0.8213(16) 0.3946(11) 0.9279(10) 0.0374(7) Uani 0.6514(11) 1 d PU A 3
C29A C 0.9509(13) 0.3874(10) 0.9533(8) 0.0380(7) Uani 0.6514(11) 1 d PU A 3
C30A C 1.0301(8) 0.3818(6) 0.8858(5) 0.0389(6) Uani 1 1 d U . .
C31A C 0.5968(14) 0.2150(9) 0.6714(7) 0.0358(7) Uani 0.6514(11) 1 d PU A 3
C32A C 0.5190(14) 0.2118(11) 0.7376(7) 0.0357(7) Uani 0.6514(11) 1 d PU A 3
C33A C 0.5865(14) 0.2937(10) 0.8092(8) 0.0358(7) Uani 0.6514(11) 1 d PU A 3
C34A C 0.7025(12) 0.3440(8) 0.7892(7) 0.0360(7) Uani 0.6514(11) 1 d PU A 3
C35A C 0.7127(13) 0.2947(9) 0.7057(7) 0.0358(7) Uani 0.6514(11) 1 d PU A 3
C36A C 0.4644(13) -0.0439(11) 0.6936(8) 0.0378(7) Uani 0.6514(11) 1 d PU A 3
C37A C 0.5505(13) -0.0928(9) 0.6382(9) 0.0381(7) Uani 0.6514(11) 1 d PU A 3
C38A C 0.5756(13) -0.0432(10) 0.5824(8) 0.0376(7) Uani 0.6514(11) 1 d PU A 3
C39A C 0.5249(13) 0.0365(11) 0.6095(8) 0.0370(7) Uani 0.6514(11) 1 d PU A 3
C40A C 0.4535(12) 0.0362(10) 0.6777(8) 0.0371(7) Uani 0.6514(11) 1 d PU A 3
C41A C 0.4415(13) 0.1207(10) 0.8185(8) 0.0365(7) Uani 0.6514(11) 1 d PU A 3
C42A C 0.4454(12) 0.0357(9) 0.8328(8) 0.0370(7) Uani 0.6514(11) 1 d PU A 3
C43A C 0.4894(14) 0.0667(10) 0.9135(9) 0.0368(7) Uani 0.6514(11) 1 d PU A 3
C44A C 0.5092(16) 0.1660(11) 0.9580(10) 0.0364(7) Uani 0.6514(11) 1 d PU A 3
C45A C 0.4943(17) 0.2057(12) 0.8948(10) 0.0363(7) Uani 0.6514(11) 1 d PU A 3
C46A C 0.9490(11) 0.1671(8) 0.5921(7) 0.0369(7) Uani 0.6514(11) 1 d PU A 3
C47A C 0.8371(13) 0.2118(9) 0.6059(9) 0.0364(7) Uani 0.6514(11) 1 d PU A 3
C48A C 0.7124(14) 0.1332(9) 0.5693(8) 0.0362(7) Uani 0.6514(11) 1 d PU A 3
C49A C 0.7483(14) 0.0449(10) 0.5348(8) 0.0364(7) Uani 0.6514(11) 1 d PU A 3
C50A C 0.8922(12) 0.0637(9) 0.5502(8) 0.0363(7) Uani 0.6514(11) 1 d PU A 3
C51A C 0.9291(12) -0.0062(10) 0.5791(7) 0.0367(7) Uani 0.6514(11) 1 d PU A 3
C52A C 0.8042(14) -0.0733(9) 0.5782(8) 0.0374(7) Uani 0.6514(11) 1 d PU A 3
C53A C 0.6919(15) -0.0425(11) 0.5470(9) 0.0372(7) Uani 0.6514(11) 1 d PU A 3
C54A C 0.5964(14) 0.1298(10) 0.6072(8) 0.0362(7) Uani 0.6514(11) 1 d PU A 3
C55A C 0.8652(8) 0.0025(5) 0.9361(5) 0.0363(6) Uani 1 1 d U . .
C56A C 0.4529(12) 0.1231(10) 0.7383(7) 0.0363(7) Uani 0.6514(11) 1 d PU A 3
C57A C 1.1206(8) 0.3224(6) 0.8771(5) 0.0394(6) Uani 1 1 d U A .
C58A C 1.1493(8) 0.1320(6) 0.8244(5) 0.0392(6) Uani 1 1 d U A .
C59A C 0.5886(14) 0.2225(10) 1.0338(8) 0.0359(8) Uani 0.6514(11) 1 d PU A 3
C60A C 0.6964(16) 0.3549(11) 0.9485(10) 0.0369(7) Uani 0.6514(11) 1 d PU A 3
C61A C 0.8374(13) 0.2902(9) 0.6798(8) 0.0365(7) Uani 0.6514(11) 1 d PU A 3
C62A C 0.5772(15) 0.2918(11) 0.8933(9) 0.0363(7) Uani 0.6514(11) 1 d PU A 3
C63A C 1.0394(11) 0.0318(9) 0.6451(7) 0.0376(6) Uani 0.6514(11) 1 d PU A 3
C64A C 0.5827(14) 0.0203(10) 0.9428(8) 0.0367(7) Uani 0.6514(11) 1 d PU A 3
C65A C 0.9914(8) 0.0285(6) 0.9092(5) 0.0374(6) Uani 1 1 d U A .
C66A C 0.9591(12) 0.3323(9) 0.7414(7) 0.0377(7) Uani 0.6514(11) 1 d PU A 3
C67A C 0.7239(13) 0.3459(10) 1.0320(8) 0.0368(8) Uani 0.6514(11) 1 d PU A 3
C68A C 0.8473(12) 0.3228(10) 1.0500(7) 0.0369(7) Uani 0.6514(11) 1 d PU A 3
C69A C 0.4703(12) -0.0471(9) 0.7723(7) 0.0378(7) Uani 0.6514(11) 1 d PU A 3
C70A C 0.7829(12) -0.1110(9) 0.6397(7) 0.0380(7) Uani 0.6514(11) 1 d PU A 3
C71A C 0.9618(12) 0.3405(10) 1.0110(7) 0.0378(7) Uani 0.6514(11) 1 d PU A 3
C72A C 0.6507(12) -0.1261(9) 0.6678(7) 0.0382(7) Uani 0.6514(11) 1 d PU A 3
C1B C 0.8700(18) 0.2874(14) 1.0730(11) 0.021(3) Uiso 0.3486(11) 1 d P A 4
C2B C 0.8649(19) 0.3667(16) 1.0531(12) 0.026(4) Uiso 0.3486(11) 1 d P A 4
C3B C 0.9746(16) 0.3855(13) 1.0099(10) 0.016(3) Uiso 0.3486(11) 1 d P A 4
C4B C 1.0573(19) 0.3241(14) 1.0047(12) 0.024(4) Uiso 0.3486(11) 1 d P A 4
C5B C 0.9851(17) 0.2560(13) 1.0438(10) 0.022(3) Uiso 0.3486(11) 1 d P A 4
C8B C 0.9894(19) 0.3644(13) 0.7975(12) 0.024(4) Uiso 0.3486(11) 1 d P A 4
C9B C 1.048(2) 0.2970(18) 0.7324(15) 0.025(5) Uiso 0.3486(11) 1 d P A 4
C11B C 0.9856(19) 0.1561(15) 1.0128(11) 0.025(4) Uiso 0.3486(11) 1 d P A 4
C15B C 0.8671(17) 0.0896(12) 1.0034(10) 0.017(4) Uiso 0.3486(11) 1 d P A 4
C18B C 1.0681(16) 0.0221(13) 0.7061(10) 0.016(3) Uiso 0.3486(11) 1 d P A 4
C19B C 1.1014(19) 0.1124(13) 0.6986(11) 0.022(4) Uiso 0.3486(11) 1 d P A 4
C23B C 0.6777(19) -0.1374(17) 0.7396(14) 0.027(5) Uiso 0.3486(11) 1 d P A 4
C24B C 0.727(2) -0.1484(14) 0.6656(12) 0.028(4) Uiso 0.3486(11) 1 d P A 4
C25B C 0.8633(19) -0.1166(14) 0.6848(12) 0.024(4) Uiso 0.3486(11) 1 d P A 4
C26B C 0.524(2) -0.0603(15) 0.8267(12) 0.028(4) Uiso 0.3486(11) 1 d P A 4
C27B C 0.4668(15) 0.0128(11) 0.8490(9) 0.012(3) Uiso 0.3486(11) 1 d P A 4
C28B C 0.5244(15) 0.0800(12) 0.9290(10) 0.012(3) Uiso 0.3486(11) 1 d P A 4
C29B C 0.6300(18) 0.0461(13) 0.9600(11) 0.017(3) Uiso 0.3486(11) 1 d P A 4
C31B C 0.4595(16) 0.0743(13) 0.6733(10) 0.017(3) Uiso 0.3486(11) 1 d P A 4
C32B C 0.4751(16) 0.1673(15) 0.7382(9) 0.012(3) Uiso 0.3486(11) 1 d P A 4
C33B C 0.4524(16) 0.1520(12) 0.8137(10) 0.015(3) Uiso 0.3486(11) 1 d P A 4
C34B C 0.4274(16) 0.0487(11) 0.7894(10) 0.017(3) Uiso 0.3486(11) 1 d P A 4
C35B C 0.4372(15) 0.0007(12) 0.7089(9) 0.015(3) Uiso 0.3486(11) 1 d P A 4
C36B C 0.790(2) 0.2986(12) 0.6967(10) 0.018(3) Uiso 0.3486(11) 1 d P A 4
C37B C 0.8667(18) 0.2351(13) 0.6409(12) 0.020(3) Uiso 0.3486(11) 1 d P A 4
C38B C 0.7639(18) 0.1512(13) 0.5843(11) 0.018(3) Uiso 0.3486(11) 1 d P A 4
C39B C 0.6336(16) 0.1585(12) 0.6134(10) 0.013(3) Uiso 0.3486(11) 1 d P A 4
C41B C 0.6332(18) 0.3200(13) 0.8181(11) 0.018(4) Uiso 0.3486(11) 1 d P A 4
C42B C 0.7671(17) 0.3780(11) 0.8338(10) 0.012(3) Uiso 0.3486(11) 1 d P A 4
C43B C 0.813(2) 0.4039(15) 0.9144(12) 0.018(4) Uiso 0.3486(11) 1 d P A 4
C44B C 0.711(2) 0.3784(12) 0.9595(13) 0.019(4) Uiso 0.3486(11) 1 d P A 4
C45B C 0.5962(16) 0.3117(11) 0.8917(10) 0.007(3) Uiso 0.3486(11) 1 d P A 4
C46B C 0.6648(18) -0.1345(13) 0.5979(11) 0.026(4) Uiso 0.3486(11) 1 d P A 4
C47B C 0.550(2) -0.0940(16) 0.6078(13) 0.030(5) Uiso 0.3486(11) 1 d P A 4
C48B C 0.563(2) -0.0224(15) 0.5706(13) 0.028(5) Uiso 0.3486(11) 1 d P A 4
C49B C 0.688(2) -0.0241(15) 0.5363(13) 0.025(5) Uiso 0.3486(11) 1 d P A 4
C50B C 0.751(2) -0.0900(13) 0.5547(11) 0.022(4) Uiso 0.3486(11) 1 d P A 4
C51B C 0.8952(19) -0.0466(14) 0.5818(11) 0.021(3) Uiso 0.3486(11) 1 d P A 4
C52B C 0.9230(17) 0.0507(13) 0.5788(11) 0.020(3) Uiso 0.3486(11) 1 d P A 4
C53B C 0.7932(17) 0.0590(13) 0.5472(11) 0.018(4) Uiso 0.3486(11) 1 d P A 4
C54B C 0.5356(17) 0.0672(12) 0.6095(10) 0.015(4) Uiso 0.3486(11) 1 d P A 4
C56B C 0.5775(18) 0.2522(13) 0.7437(10) 0.018(3) Uiso 0.3486(11) 1 d P A 4
C59B C 0.7323(19) 0.3786(13) 1.0339(12) 0.021(4) Uiso 0.3486(11) 1 d P A 4
C60B C 0.531(2) 0.1843(14) 0.9552(13) 0.018(4) Uiso 0.3486(11) 1 d P A 4
C61B C 0.4930(17) -0.0773(13) 0.6815(10) 0.016(3) Uiso 0.3486(11) 1 d P A 4
C62B C 0.509(2) 0.2207(15) 0.8895(14) 0.017(4) Uiso 0.3486(11) 1 d P A 4
C63B C 0.9556(18) -0.0589(13) 0.6510(11) 0.024(4) Uiso 0.3486(11) 1 d P A 4
C64B C 0.9469(19) 0.4105(13) 0.9405(11) 0.021(4) Uiso 0.3486(11) 1 d P A 4
C66B C 0.5473(16) -0.1094(12) 0.7442(11) 0.019(3) Uiso 0.3486(11) 1 d P A 4
C67B C 0.626(2) 0.2447(15) 1.0343(14) 0.028(5) Uiso 0.3486(11) 1 d P A 4
C68B C 0.7417(19) 0.2094(13) 1.0559(10) 0.016(3) Uiso 0.3486(11) 1 d P A 4
C69B C 0.8542(17) 0.3577(12) 0.7724(10) 0.020(3) Uiso 0.3486(11) 1 d P A 4
C70B C 1.0256(19) 0.1336(14) 0.6396(12) 0.028(4) Uiso 0.3486(11) 1 d P A 4
C71B C 0.7433(18) 0.1113(13) 1.0156(10) 0.019(3) Uiso 0.3486(11) 1 d P A 4
C72B C 0.9896(18) 0.2278(13) 0.6678(11) 0.023(3) Uiso 0.3486(11) 1 d P A 4
C1Y C 0.9394(6) 0.4247(4) 0.3531(4) 0.0251(13) Uani 1 1 d . B 5
C2Y C 0.9811(6) 0.3666(5) 0.2861(4) 0.0263(13) Uani 1 1 d . B 5
C3Y C 0.9311(7) 0.2677(5) 0.2576(4) 0.0345(16) Uani 1 1 d . B 5
H1 H 0.9603 0.2280 0.2119 0.041 Uiso 1 1 calc R B 5
C4Y C 0.8374(8) 0.2265(5) 0.2962(5) 0.0403(18) Uani 1 1 d . B 5
H2 H 0.8028 0.1584 0.2770 0.048 Uiso 1 1 calc R B 5
C5Y C 0.7947(7) 0.2843(6) 0.3623(5) 0.0390(17) Uani 1 1 d . B 5
H3 H 0.7302 0.2560 0.3883 0.047 Uiso 1 1 calc R B 5
C6Y C 0.8457(7) 0.3836(5) 0.3911(4) 0.0318(14) Uani 1 1 d . B 5
H4 H 0.8163 0.4234 0.4367 0.038 Uiso 1 1 calc R B 5
C7Y C 0.6559(7) 0.6760(5) 0.4643(4) 0.0316(14) Uani 1 1 d . C 5
C8Y C 0.5445(8) 0.6469(6) 0.4968(4) 0.0380(16) Uani 1 1 d . C 5
C9Y C 0.5570(10) 0.6156(6) 0.5599(5) 0.049(2) Uani 1 1 d . C 5
H5 H 0.4807 0.5949 0.5824 0.058 Uiso 1 1 calc R C 5
C10Y C 0.6858(11) 0.6156(7) 0.5894(5) 0.056(2) Uani 1 1 d . C 5
H6 H 0.6968 0.5964 0.6334 0.067 Uiso 1 1 calc R C 5
C11Y C 0.7939(10) 0.6422(7) 0.5563(5) 0.053(2) Uani 1 1 d . C 5
H7 H 0.8792 0.6393 0.5761 0.064 Uiso 1 1 calc R C 5
C12Y C 0.7821(8) 0.6738(6) 0.4935(5) 0.0444(19) Uani 1 1 d . C 5
H8 H 0.8589 0.6936 0.4710 0.053 Uiso 1 1 calc R C 5
Cl1 Cl 1.0063(2) 0.54883(13) 0.39154(13) 0.0442(4) Uani 1 1 d . B 5
Cl2 Cl 1.0984(2) 0.41739(17) 0.23760(13) 0.0467(5) Uani 1 1 d . B 5
Cl3 Cl 0.64255(18) 0.71704(13) 0.38733(10) 0.0359(4) Uani 1 1 d . C 5
Cl4 Cl 0.3855(2) 0.64693(18) 0.45943(14) 0.0505(5) Uani 1 1 d . C 5
C40B C 0.6548(19) 0.2457(13) 0.6798(10) 0.016(3) Uiso 0.3486(11) 1 d P A 4

loop_
_atom_site_aniso_label
_atom_site_aniso_U_11
_atom_site_aniso_U_22
_atom_site_aniso_U_33
_atom_site_aniso_U_23
_atom_site_aniso_U_13
_atom_site_aniso_U_12
La1A 0.0441(4) 0.0297(3) 0.0194(3) 0.0103(2) 0.0119(2) 0.0183(3)
La2A 0.0229(3) 0.0283(3) 0.0177(3) 0.0099(2) 0.00590(19) 0.0138(2)
C1Z 0.027(3) 0.039(4) 0.018(3) 0.009(3) 0.005(2) 0.020(3)
C2Z 0.031(3) 0.033(4) 0.028(3) 0.011(3) 0.007(3) 0.017(3)
C3Z 0.042(4) 0.042(4) 0.023(3) 0.005(3) 0.002(3) 0.021(3)
C4Z 0.022(3) 0.033(3) 0.031(3) 0.005(3) 0.005(3) 0.009(3)
C5Z 0.044(4) 0.035(4) 0.029(3) 0.019(3) 0.015(3) 0.021(3)
C6Z 0.044(4) 0.027(3) 0.023(3) 0.011(3) 0.006(3) 0.019(3)
C7Z 0.029(3) 0.035(4) 0.034(4) 0.007(3) 0.009(3) 0.003(3)
C8Z 0.043(4) 0.025(3) 0.032(4) 0.008(3) 0.007(3) 0.006(3)
C9Z 0.034(4) 0.032(4) 0.035(4) 0.012(3) 0.008(3) 0.010(3)
C10Z 0.030(3) 0.025(3) 0.020(3) 0.005(2) 0.009(2) 0.014(3)
C1A 0.0357(11) 0.0385(11) 0.0386(11) 0.0154(10) 0.0032(10) 0.0147(10)
C2A 0.0358(11) 0.0377(11) 0.0382(11) 0.0161(10) 0.0039(10) 0.0146(10)
C3A 0.0366(11) 0.0377(11) 0.0384(11) 0.0166(10) 0.0037(10) 0.0148(10)
C4A 0.0368(10) 0.0377(11) 0.0386(11) 0.0170(10) 0.0024(9) 0.0161(10)
C5A 0.0361(10) 0.0389(11) 0.0389(11) 0.0157(10) 0.0019(10) 0.0157(10)
C6A 0.0393(10) 0.0362(10) 0.0394(10) 0.0177(9) 0.0037(9) 0.0154(9)
C7A 0.0388(10) 0.0368(10) 0.0394(10) 0.0174(9) 0.0047(9) 0.0134(9)
C8A 0.0384(10) 0.0370(10) 0.0398(11) 0.0160(10) 0.0050(10) 0.0121(10)
C9A 0.0387(10) 0.0367(10) 0.0401(11) 0.0156(10) 0.0045(10) 0.0132(10)
C10A 0.0394(10) 0.0362(10) 0.0401(10) 0.0163(9) 0.0039(9) 0.0155(9)
C11A 0.0352(10) 0.0402(10) 0.0397(10) 0.0146(10) 0.0011(9) 0.0156(10)
C12A 0.0351(10) 0.0407(10) 0.0403(10) 0.0144(9) 0.0003(9) 0.0171(9)
C13A 0.0341(10) 0.0419(10) 0.0413(10) 0.0129(9) 0.0012(9) 0.0153(9)
C14A 0.0335(10) 0.0415(10) 0.0409(10) 0.0123(9) 0.0023(9) 0.0134(9)
C15A 0.0343(10) 0.0404(11) 0.0401(10) 0.0135(10) 0.0019(9) 0.0141(10)
C16A 0.0368(10) 0.0387(10) 0.0408(10) 0.0148(9) 0.0025(9) 0.0186(9)
C17A 0.0353(10) 0.0400(10) 0.0411(10) 0.0132(9) 0.0030(9) 0.0176(9)
C18A 0.0356(10) 0.0389(10) 0.0403(10) 0.0135(10) 0.0042(9) 0.0164(9)
C19A 0.0370(10) 0.0377(10) 0.0402(10) 0.0140(10) 0.0043(9) 0.0162(10)
C20A 0.0381(10) 0.0370(10) 0.0404(10) 0.0151(9) 0.0037(9) 0.0175(9)
C21A 0.0331(10) 0.0411(10) 0.0411(10) 0.0120(9) 0.0047(9) 0.0135(9)
C22A 0.0332(10) 0.0407(10) 0.0410(10) 0.0124(9) 0.0048(9) 0.0116(9)
C23A 0.0342(10) 0.0393(11) 0.0403(11) 0.0138(10) 0.0050(10) 0.0114(10)
C24A 0.0346(10) 0.0392(11) 0.0397(11) 0.0140(10) 0.0054(10) 0.0120(10)
C25A 0.0342(10) 0.0398(11) 0.0402(11) 0.0130(10) 0.0051(9) 0.0134(10)
C26A 0.0349(10) 0.0382(11) 0.0403(11) 0.0138(10) 0.0046(10) 0.0113(10)
C27A 0.0350(11) 0.0373(11) 0.0398(11) 0.0146(10) 0.0041(10) 0.0125(10)
C28A 0.0350(11) 0.0379(11) 0.0397(11) 0.0140(10) 0.0040(10) 0.0128(10)
C29A 0.0346(10) 0.0389(11) 0.0400(11) 0.0134(10) 0.0038(10) 0.0123(10)
C30A 0.0344(10) 0.0394(10) 0.0406(10) 0.0125(9) 0.0045(9) 0.0111(9)
C31A 0.0352(11) 0.0368(11) 0.0384(11) 0.0162(10) 0.0032(10) 0.0133(10)
C32A 0.0346(11) 0.0367(11) 0.0388(11) 0.0158(10) 0.0032(10) 0.0139(10)
C33A 0.0346(11) 0.0366(11) 0.0392(11) 0.0154(10) 0.0037(10) 0.0141(10)
C34A 0.0349(11) 0.0366(11) 0.0391(11) 0.0155(10) 0.0039(10) 0.0134(10)
C35A 0.0351(11) 0.0367(11) 0.0386(11) 0.0162(10) 0.0039(10) 0.0130(10)
C36A 0.0365(11) 0.0377(11) 0.0394(11) 0.0145(10) 0.0042(10) 0.0116(10)
C37A 0.0373(11) 0.0377(11) 0.0394(11) 0.0143(10) 0.0043(10) 0.0115(10)
C38A 0.0365(11) 0.0377(11) 0.0389(11) 0.0144(10) 0.0039(10) 0.0118(10)
C39A 0.0358(11) 0.0376(11) 0.0386(11) 0.0149(10) 0.0037(10) 0.0120(10)
C40A 0.0355(11) 0.0376(11) 0.0390(11) 0.0146(10) 0.0037(10) 0.0123(10)
C41A 0.0348(11) 0.0373(11) 0.0391(11) 0.0150(10) 0.0043(10) 0.0131(10)
C42A 0.0358(11) 0.0375(11) 0.0392(11) 0.0151(10) 0.0051(10) 0.0122(10)
C43A 0.0362(11) 0.0376(11) 0.0389(11) 0.0157(10) 0.0051(10) 0.0129(10)
C44A 0.0354(11) 0.0375(11) 0.0387(11) 0.0153(10) 0.0049(10) 0.0134(10)
C45A 0.0348(11) 0.0372(11) 0.0391(11) 0.0150(10) 0.0045(10) 0.0136(10)
C46A 0.0351(11) 0.0383(11) 0.0384(11) 0.0150(10) 0.0054(10) 0.0119(10)
C47A 0.0354(11) 0.0376(11) 0.0383(11) 0.0156(10) 0.0047(10) 0.0121(10)
C48A 0.0354(11) 0.0374(11) 0.0380(11) 0.0156(10) 0.0044(10) 0.0125(10)
C49A 0.0355(11) 0.0376(11) 0.0379(11) 0.0150(10) 0.0048(10) 0.0126(10)
C50A 0.0351(11) 0.0377(11) 0.0378(11) 0.0149(10) 0.0052(10) 0.0130(10)
C51A 0.0352(11) 0.0380(11) 0.0384(11) 0.0141(10) 0.0052(10) 0.0137(10)
C52A 0.0363(11) 0.0378(11) 0.0389(11) 0.0138(10) 0.0051(10) 0.0133(10)
C53A 0.0362(11) 0.0377(11) 0.0385(11) 0.0143(10) 0.0045(10) 0.0124(10)
C54A 0.0355(11) 0.0372(11) 0.0381(11) 0.0158(10) 0.0035(10) 0.0127(10)
C55A 0.0380(10) 0.0373(10) 0.0391(10) 0.0174(9) 0.0021(9) 0.0172(9)
C56A 0.0347(11) 0.0372(11) 0.0390(11) 0.0151(10) 0.0036(10) 0.0133(10)
C57A 0.0333(10) 0.0408(10) 0.0411(10) 0.0120(9) 0.0041(9) 0.0115(9)
C58A 0.0338(10) 0.0415(10) 0.0418(10) 0.0124(9) 0.0029(9) 0.0158(9)
C59A 0.0355(12) 0.0374(12) 0.0382(12) 0.0158(11) 0.0046(11) 0.0141(11)
C60A 0.0349(11) 0.0376(11) 0.0395(11) 0.0144(10) 0.0042(10) 0.0134(10)
C61A 0.0353(10) 0.0373(11) 0.0388(11) 0.0159(10) 0.0045(10) 0.0120(10)
C62A 0.0346(11) 0.0371(11) 0.0394(11) 0.0148(10) 0.0042(10) 0.0139(10)
C63A 0.0349(10) 0.0389(11) 0.0396(11) 0.0133(10) 0.0049(9) 0.0147(10)
C64A 0.0372(10) 0.0375(11) 0.0388(11) 0.0167(10) 0.0046(10) 0.0136(10)
C65A 0.0370(10) 0.0390(10) 0.0402(10) 0.0157(9) 0.0010(9) 0.0182(9)
C66A 0.0351(10) 0.0383(11) 0.0398(11) 0.0146(10) 0.0049(10) 0.0112(10)
C67A 0.0348(12) 0.0379(12) 0.0392(12) 0.0145(11) 0.0039(11) 0.0136(11)
C68A 0.0349(11) 0.0384(11) 0.0390(11) 0.0146(10) 0.0035(10) 0.0139(10)
C69A 0.0370(10) 0.0376(11) 0.0396(11) 0.0149(10) 0.0051(10) 0.0114(10)
C70A 0.0373(10) 0.0377(11) 0.0398(11) 0.0138(10) 0.0048(10) 0.0139(10)
C71A 0.0345(10) 0.0393(11) 0.0397(11) 0.0137(10) 0.0030(10) 0.0135(10)
C72A 0.0380(10) 0.0373(11) 0.0399(11) 0.0143(10) 0.0047(10) 0.0126(10)
C1Y 0.022(3) 0.023(3) 0.030(3) 0.011(3) -0.001(2) 0.006(2)
C2Y 0.024(3) 0.039(4) 0.025(3) 0.017(3) 0.003(2) 0.016(3)
C3Y 0.039(4) 0.037(4) 0.027(3) 0.005(3) -0.004(3) 0.022(3)
C4Y 0.036(4) 0.026(3) 0.054(5) 0.015(3) -0.013(3) 0.007(3)
C5Y 0.031(4) 0.038(4) 0.052(5) 0.025(4) 0.005(3) 0.005(3)
C6Y 0.029(3) 0.040(4) 0.030(3) 0.013(3) 0.008(3) 0.014(3)
C7Y 0.038(4) 0.031(3) 0.027(3) 0.009(3) -0.001(3) 0.017(3)
C8Y 0.043(4) 0.047(4) 0.031(4) 0.016(3) 0.005(3) 0.023(4)
C9Y 0.065(6) 0.052(5) 0.041(4) 0.025(4) 0.008(4) 0.028(4)
C10Y 0.089(7) 0.057(5) 0.032(4) 0.016(4) -0.003(4) 0.044(5)
C11Y 0.072(6) 0.056(5) 0.037(4) 0.011(4) -0.006(4) 0.043(5)
C12Y 0.045(4) 0.053(5) 0.037(4) 0.010(4) 0.000(3) 0.030(4)
Cl1 0.0442(10) 0.0232(8) 0.0587(12) 0.0102(8) 0.0066(9) 0.0069(7)
Cl2 0.0416(10) 0.0735(14) 0.0491(11) 0.0408(11) 0.0228(9) 0.0286(10)
Cl3 0.0385(9) 0.0417(9) 0.0304(8) 0.0159(8) 0.0018(7) 0.0138(8)
Cl4 0.0373(10) 0.0764(15) 0.0609(13) 0.0459(12) 0.0141(9) 0.0254(10)

loop_
_atom_type_symbol
_atom_type_description
_atom_type_scat_dispersion_real
_atom_type_scat_dispersion_imag
_atom_type_scat_source
La La -0.2871 2.4523 'International Tables Vol C Tables 4.2.6.8 and 6.1.1.4'
C C 0.0033 0.0016 'International Tables Vol C Tables 4.2.6.8 and 6.1.1.4'
H H 0.0000 0.0000 'International Tables Vol C Tables 4.2.6.8 and 6.1.1.4'
Cl Cl 0.1484 0.1585 'International Tables Vol C Tables 4.2.6.8 and 6.1.1.4'

loop_
_geom_angle_atom_site_label_1
_geom_angle_atom_site_label_2
_geom_angle_atom_site_label_3
_geom_angle
C67B C1Z C67A 72.7(11)
C67B C1Z C2Z 124.9(11)
C67A C1Z C2Z 120.0(7)
C67B C1Z C59A 15.8(10)
C67A C1Z C59A 87.9(9)
C2Z C1Z C59A 114.0(7)
C67B C1Z C3Z 116.1(11)
C67A C1Z C3Z 112.2(7)
C2Z C1Z C3Z 107.3(5)
C59A C1Z C3Z 114.7(7)
C67B C1Z C59B 88.6(11)
C67A C1Z C59B 16.3(8)
C2Z C1Z C59B 108.0(8)
C59A C1Z C59B 103.5(9)
C3Z C1Z C59B 109.0(8)
C5Z C2Z C1Z 112.0(6)
C5Z C2Z C4Z 109.6(5)
C1Z C2Z C4Z 107.8(5)
C5Z C2Z H19 109.1
C1Z C2Z H19 109.1
C4Z C2Z H19 109.1
C7Z C3Z C6Z 110.8(6)
C7Z C3Z C1Z 109.3(6)
C6Z C3Z C1Z 108.6(6)
C7Z C3Z H20 109.4
C6Z C3Z H20 109.4
C1Z C3Z H20 109.4
C9Z C4Z C2Z 109.5(6)
C9Z C4Z H9 109.8
C2Z C4Z H9 109.8
C9Z C4Z H10 109.8
C2Z C4Z H10 109.8
H9 C4Z H10 108.2
C2Z C5Z C8Z 110.5(5)
C2Z C5Z H11 109.6
C8Z C5Z H11 109.6
C2Z C5Z H12 109.6
C8Z C5Z H12 109.6
H11 C5Z H12 108.1
C3Z C6Z C9Z 109.8(5)
C3Z C6Z H13 109.7
C9Z C6Z H13 109.7
C3Z C6Z H14 109.7
C9Z C6Z H14 109.7
H13 C6Z H14 108.2
C3Z C7Z C8Z 111.2(6)
C3Z C7Z H15 109.4
C8Z C7Z H15 109.4
C3Z C7Z H16 109.4
C8Z C7Z H16 109.4
H15 C7Z H16 108.0
C10Z C8Z C7Z 109.8(6)
C10Z C8Z C5Z 108.7(6)
C7Z C8Z C5Z 107.2(6)
C10Z C8Z H21 110.3
C7Z C8Z H21 110.3
C5Z C8Z H21 110.3
C4Z C9Z C10Z 109.9(6)
C4Z C9Z C6Z 108.3(6)
C10Z C9Z C6Z 109.2(6)
C4Z C9Z H22 109.8
C10Z C9Z H22 109.8
C6Z C9Z H22 109.8
C9Z C10Z C8Z 110.7(5)
C9Z C10Z H17 109.5
C8Z C10Z H17 109.5
C9Z C10Z H18 109.5
C8Z C10Z H18 109.5
H17 C10Z H18 108.1
C68A C1A C2A 115.3(10)
C68A C1A C5A 120.2(11)
C2A C1A C5A 104.9(10)
C1A C2A C59A 114.5(11)
C1A C2A C3A 110.7(10)
C59A C2A C3A 121.5(12)
C64A C3A C4A 121.0(12)
C64A C3A C2A 119.9(10)
C4A C3A C2A 107.1(12)
C3A C4A C55A 124.7(11)
C3A C4A C5A 106.7(10)
C55A C4A C5A 117.7(11)
C11A C5A C1A 120.4(11)
C11A C5A C4A 118.2(12)
C1A C5A C4A 110.4(10)
C55A C6A C10A 120.4(7)
C55A C6A C7A 118.9(7)
C10A C6A C7A 112.3(7)
C26B C7A C64A 93.7(12)
C26B C7A C6A 128.8(11)
C64A C7A C6A 128.8(9)
C26B C7A C8A 27.8(9)
C64A C7A C8A 121.1(9)
C6A C7A C8A 102.5(7)
C26B C7A C29B 108.1(12)
C64A C7A C29B 19.4(7)
C6A C7A C29B 109.7(9)
C8A C7A C29B 133.1(9)
C69A C8A C9A 117.8(12)
C69A C8A C7A 119.9(11)
C9A C8A C7A 112.8(10)
C72A C9A C8A 125.2(13)
C72A C9A C10A 119.1(12)
C8A C9A C10A 102.6(10)
C23B C10A C20A 109.3(12)
C23B C10A C6A 122.0(11)
C20A C10A C6A 119.6(7)
C23B C10A C9A 12.3(12)
C20A C10A C9A 119.9(8)
C6A C10A C9A 109.7(8)
C5A C11A C12A 122.5(12)
C5A C11A C15A 119.5(11)
C12A C11A C15A 109.9(11)
C11A C12A C13A 103.3(8)
C11A C12A C65A 123.4(9)
C13A C12A C65A 122.0(7)
C11A C12A C11B 26.6(7)
C13A C12A C11B 129.1(10)
C65A C12A C11B 98.6(10)
C12A C13A C14A 113.8(7)
C12A C13A C58A 119.3(7)
C14A C13A C58A 118.1(7)
C15A C14A C57A 125.8(8)
C15A C14A C13A 104.2(9)
C57A C14A C13A 120.5(7)
C15A C14A C4B 20.2(8)
C57A C14A C4B 108.8(9)
C13A C14A C4B 124.4(10)
C71A C15A C14A 121.3(12)
C71A C15A C11A 118.5(12)
C14A C15A C11A 108.5(11)
C20A C16A C17A 112.9(7)
C20A C16A C65A 118.8(7)
C17A C16A C65A 119.0(7)
C18B C17A C58A 99.8(9)
C18B C17A C16A 128.9(10)
C58A C17A C16A 121.6(7)
C18B C17A C18A 26.4(7)
C58A C17A C18A 125.1(8)
C16A C17A C18A 103.6(8)
C19A C18A C17A 110.3(11)
C19A C18A C63A 119.7(11)
C17A C18A C63A 120.9(11)
C18A C19A C70A 123.5(12)
C18A C19A C20A 106.9(11)
C70A C19A C20A 118.3(11)
C10A C20A C16A 122.1(7)
C10A C20A C19A 121.3(8)
C16A C20A C19A 106.0(8)
C10A C20A C25B 105.3(9)
C16A C20A C25B 124.1(10)
C19A C20A C25B 18.2(8)
C19B C21A C58A 104.9(10)
C19B C21A C22A 123.0(10)
C58A C21A C22A 120.4(7)
C19B C21A C25A 18.9(8)
C58A C21A C25A 123.8(8)
C22A C21A C25A 106.7(8)
C23A C22A C57A 119.1(10)
C23A C22A C21A 111.5(10)
C57A C22A C21A 121.1(7)
C23A C22A C9B 5.8(15)
C57A C22A C9B 113.3(11)
C21A C22A C9B 116.6(11)
C22A C23A C66A 128.9(14)
C22A C23A C24A 109.0(12)
C66A C23A C24A 114.0(13)
C25A C24A C46A 118.8(11)
C25A C24A C23A 106.8(11)
C46A C24A C23A 125.2(12)
C63A C25A C24A 124.1(12)
C63A C25A C21A 119.9(12)
C24A C25A C21A 105.3(10)
C30A C26A C27A 111.4(11)
C30A C26A C66A 119.8(11)
C27A C26A C66A 120.5(11)
C26A C27A C34A 122.0(12)
C26A C27A C28A 108.9(12)
C34A C27A C28A 119.7(13)
C60A C28A C29A 126.6(14)
C60A C28A C27A 117.6(14)
C29A C28A C27A 105.8(13)
C28A C29A C71A 118.5(12)
C28A C29A C30A 107.5(12)
C71A C29A C30A 125.7(11)
C64B C30A C26A 92.3(11)
C64B C30A C57A 134.0(10)
C26A C30A C57A 126.0(9)
C64B C30A C29A 19.3(8)
C26A C30A C29A 106.3(9)
C57A C30A C29A 115.0(8)
C64B C30A C8B 119.8(12)
C26A C30A C8B 27.6(7)
C57A C30A C8B 100.0(9)
C29A C30A C8B 132.1(10)
C54A C31A C35A 122.9(12)
C54A C31A C32A 120.9(13)
C35A C31A C32A 107.0(11)
C56A C32A C33A 123.3(12)
C56A C32A C31A 119.0(11)
C33A C32A C31A 107.8(13)
C34A C33A C32A 107.3(12)
C34A C33A C62A 123.5(12)
C32A C33A C62A 121.5(13)
C27A C34A C33A 120.5(12)
C27A C34A C35A 118.5(11)
C33A C34A C35A 110.2(11)
C61A C35A C31A 121.0(11)
C61A C35A C34A 122.0(12)
C31A C35A C34A 107.5(11)
C40A C36A C69A 123.9(13)
C40A C36A C37A 108.3(11)
C69A C36A C37A 118.0(13)
C72A C37A C38A 121.7(12)
C72A C37A C36A 120.2(13)
C38A C37A C36A 106.2(11)
C39A C38A C53A 122.9(13)
C39A C38A C37A 107.2(12)
C53A C38A C37A 119.4(13)
C38A C39A C40A 110.5(12)
C38A C39A C54A 121.5(12)
C40A C39A C54A 118.8(12)
C36A C40A C56A 122.7(13)
C36A C40A C39A 107.2(12)
C56A C40A C39A 120.1(13)
C42A C41A C56A 120.1(12)
C42A C41A C45A 108.7(12)
C56A C41A C45A 123.9(13)
C43A C42A C41A 105.6(11)
C43A C42A C69A 124.2(13)
C41A C42A C69A 122.4(12)
C42A C43A C44A 115.4(13)
C42A C43A C64A 119.6(13)
C44A C43A C64A 116.0(13)
C59A C44A C43A 127.5(14)
C59A C44A C45A 121.9(14)
C43A C44A C45A 103.6(13)
C62A C45A C41A 119.6(14)
C62A C45A C44A 126.2(15)
C41A C45A C44A 105.5(13)
C24A C46A C50A 117.9(11)
C24A C46A C47A 115.7(11)
C50A C46A C47A 108.1(10)
C61A C47A C48A 118.6(11)
C61A C47A C46A 122.7(12)
C48A C47A C46A 106.5(11)
C54A C48A C49A 117.0(12)
C54A C48A C47A 121.8(12)
C49A C48A C47A 108.1(12)
C48A C49A C53A 125.7(13)
C48A C49A C50A 109.5(12)
C53A C49A C50A 106.5(11)
C49A C50A C46A 107.7(11)
C49A C50A C51A 110.9(10)
C46A C50A C51A 122.4(12)
C63A C51A C52A 122.1(12)
C63A C51A C50A 116.5(12)
C52A C51A C50A 106.6(10)
C70A C52A C51A 123.2(13)
C70A C52A C53A 118.0(11)
C51A C52A C53A 106.8(11)
C38A C53A C49A 114.1(13)
C38A C53A C52A 120.4(13)
C49A C53A C52A 109.0(12)
C31A C54A C48A 115.9(13)
C31A C54A C39A 118.6(12)
C48A C54A C39A 117.5(11)
C6A C55A C65A 119.3(7)
C6A C55A C15B 128.5(9)
C65A C55A C15B 103.0(9)
C6A C55A C4A 111.5(8)
C65A C55A C4A 122.4(9)
C15B C55A C4A 19.4(7)
C32A C56A C40A 122.4(12)
C32A C56A C41A 115.3(11)
C40A C56A C41A 115.8(13)
C22A C57A C14A 119.4(7)
C22A C57A C30A 114.3(7)
C14A C57A C30A 117.6(7)
C21A C58A C17A 114.1(7)
C21A C58A C13A 119.9(7)
C17A C58A C13A 118.8(7)
C44A C59A C2A 112.7(12)
C44A C59A C1Z 125.2(11)
C2A C59A C1Z 117.7(11)
C28A C60A C62A 126.5(15)
C28A C60A C67A 109.0(13)
C62A C60A C67A 118.6(13)
C35A C61A C47A 117.4(11)
C35A C61A C66A 118.0(12)
C47A C61A C66A 118.6(12)
C45A C62A C60A 127.6(14)
C45A C62A C33A 115.3(13)
C60A C62A C33A 110.3(13)
C25A C63A C51A 119.4(11)
C25A C63A C18A 116.0(12)
C51A C63A C18A 114.8(11)
C7A C64A C3A 113.1(11)
C7A C64A C43A 116.8(11)
C3A C64A C43A 119.7(12)
C12A C65A C55A 115.1(7)
C12A C65A C16A 118.5(7)
C55A C65A C16A 119.4(7)
C26A C66A C23A 110.5(12)
C26A C66A C61A 118.8(11)
C23A C66A C61A 122.3(12)
C68A C67A C1Z 120.2(11)
C68A C67A C60A 117.4(12)
C1Z C67A C60A 120.0(10)
C71A C68A C1A 115.0(11)
C71A C68A C67A 122.4(12)
C1A C68A C67A 114.7(11)
C8A C69A C36A 121.1(12)
C8A C69A C42A 117.4(12)
C36A C69A C42A 113.7(12)
C52A C70A C19A 113.6(12)
C52A C70A C72A 121.1(11)
C19A C70A C72A 120.1(11)
C15A C71A C68A 124.1(13)
C15A C71A C29A 114.4(11)
C68A C71A C29A 116.7(11)
C9A C72A C37A 115.8(12)
C9A C72A C70A 120.9(12)
C37A C72A C70A 118.1(11)
C2B C1B C5B 107.9(16)
C2B C1B C68B 117.6(16)
C5B C1B C68B 116.0(16)
C1B C2B C3B 108.7(16)
C1B C2B C59B 117.9(17)
C3B C2B C59B 122.7(17)
C4B C3B C2B 111.9(16)
C4B C3B C64B 118.6(15)
C2B C3B C64B 117.7(15)
C3B C4B C14A 128.4(15)
C3B C4B C5B 103.3(15)
C14A C4B C5B 115.4(14)
C11B C5B C1B 122.8(16)
C11B C5B C4B 119.9(16)
C1B C5B C4B 108.0(15)
C69B C8B C9B 112.7(17)
C69B C8B C30A 117.3(15)
C9B C8B C30A 119.4(15)
C72B C9B C8B 130(2)
C72B C9B C22A 117.6(17)
C8B C9B C22A 93.0(15)
C15B C11B C5B 117.0(16)
C15B C11B C12A 114.6(16)
C5B C11B C12A 116.9(16)
C11B C15B C71B 124.4(17)
C11B C15B C55A 107.9(14)
C71B C15B C55A 117.4(14)
C17A C18B C19B 112.3(14)
C17A C18B C63B 117.0(14)
C19B C18B C63B 121.2(15)
C21A C19B C18B 108.5(15)
C21A C19B C70B 120.3(16)
C18B C19B C70B 123.0(17)
C10A C23B C24B 113.1(16)
C10A C23B C66B 126.2(18)
C24B C23B C66B 114.3(18)
C25B C24B C23B 106.0(18)
C25B C24B C46B 117.9(18)
C23B C24B C46B 126.0(18)
C24B C25B C63B 127.1(18)
C24B C25B C20A 105.5(15)
C63B C25B C20A 117.9(15)
C27B C26B C7A 111.8(17)
C27B C26B C66B 124.4(17)
C7A C26B C66B 115.1(17)
C26B C27B C28B 111.1(16)
C26B C27B C34B 119.1(15)
C28B C27B C34B 118.9(15)
C27B C28B C29B 108.3(15)
C27B C28B C60B 121.8(16)
C29B C28B C60B 122.4(15)
C71B C29B C28B 121.3(15)
C71B C29B C7A 129.3(14)
C28B C29B C7A 100.7(13)
C54B C31B C32B 120.2(16)
C54B C31B C35B 121.0(15)
C32B C31B C35B 107.5(14)
C56B C32B C31B 121.1(14)
C56B C32B C33B 118.0(14)
C31B C32B C33B 108.9(16)
C62B C33B C34B 126.0(16)
C62B C33B C32B 123.3(16)
C34B C33B C32B 103.3(14)
C35B C34B C33B 114.0(14)
C35B C34B C27B 119.3(15)
C33B C34B C27B 117.9(15)
C34B C35B C61B 124.0(15)
C34B C35B C31B 106.0(14)
C61B C35B C31B 120.8(14)
C69B C36B C40B 123.2(18)
C69B C36B C37B 117.8(17)
C40B C36B C37B 107.5(15)
C72B C37B C38B 121.5(16)
C72B C37B C36B 122.3(17)
C38B C37B C36B 105.7(14)
C53B C38B C37B 120.8(16)
C53B C38B C39B 122.1(15)
C37B C38B C39B 106.3(14)
C40B C39B C38B 109.3(15)
C40B C39B C54B 121.4(15)
C38B C39B C54B 117.8(14)
C56B C41B C42B 121.5(16)
C56B C41B C45B 123.4(16)
C42B C41B C45B 109.0(15)
C43B C42B C41B 106.8(15)
C43B C42B C69B 122.3(17)
C41B C42B C69B 119.9(15)
C42B C43B C64B 120.4(19)
C42B C43B C44B 114.6(18)
C64B C43B C44B 118.6(16)
C59B C44B C43B 126.3(19)
C59B C44B C45B 127.2(17)
C43B C44B C45B 100.8(16)
C41B C45B C62B 119.9(16)
C41B C45B C44B 107.4(14)
C62B C45B C44B 124.4(16)
C50B C46B C24B 118.0(17)
C50B C46B C47B 107.7(16)
C24B C46B C47B 118.8(17)
C61B C47B C46B 119.8(19)
C61B C47B C48B 118.9(18)
C46B C47B C48B 110.1(18)
C54B C48B C49B 119.2(18)
C54B C48B C47B 121.7(18)
C49B C48B C47B 103.9(17)
C53B C49B C50B 106.2(18)
C53B C49B C48B 124.7(19)
C50B C49B C48B 110.8(16)
C46B C50B C49B 107.4(16)
C46B C50B C51B 123.0(17)
C49B C50B C51B 111.1(16)
C63B C51B C50B 117.9(17)
C63B C51B C52B 119.9(17)
C50B C51B C52B 105.7(15)
C70B C52B C53B 122.6(16)
C70B C52B C51B 121.1(17)
C53B C52B C51B 106.3(14)
C49B C53B C38B 116.0(17)
C49B C53B C52B 110.5(16)
C38B C53B C52B 116.9(15)
C48B C54B C31B 116.6(16)
C48B C54B C39B 119.3(16)
C31B C54B C39B 117.3(15)
C41B C56B C40B 118.0(17)
C41B C56B C32B 118.1(15)
C40B C56B C32B 118.7(15)
C44B C59B C2B 112.2(18)
C44B C59B C1Z 124.2(16)
C2B C59B C1Z 114.7(14)
C28B C60B C62B 116.6(18)
C28B C60B C67B 111.8(17)
C62B C60B C67B 123.4(16)
C35B C61B C47B 118.1(16)
C35B C61B C66B 117.2(15)
C47B C61B C66B 118.8(17)
C33B C62B C45B 115.8(16)
C33B C62B C60B 116.7(17)
C45B C62B C60B 121.3(18)
C51B C63B C25B 115.2(16)
C51B C63B C18B 117.1(16)
C25B C63B C18B 118.8(16)
C30A C64B C43B 120.6(16)
C30A C64B C3B 110.1(14)
C43B C64B C3B 118.1(16)
C26B C66B C23B 114.2(16)
C26B C66B C61B 115.5(15)
C23B C66B C61B 120.7(16)
C1Z C67B C68B 121.9(17)
C1Z C67B C60B 118.7(17)
C68B C67B C60B 118.9(18)
C71B C68B C1B 118.4(16)
C71B C68B C67B 120.9(16)
C1B C68B C67B 108.7(15)
C36B C69B C8B 121.1(17)
C36B C69B C42B 115.5(16)
C8B C69B C42B 118.0(16)
C19B C70B C52B 116.0(17)
C19B C70B C72B 117.7(16)
C52B C70B C72B 115.7(16)
C29B C71B C15B 116.1(15)
C29B C71B C68B 118.7(15)
C15B C71B C68B 119.6(17)
C9B C72B C37B 112.5(18)
C9B C72B C70B 122.5(18)
C37B C72B C70B 121.9(17)
C6Y C1Y C2Y 119.9(6)
C6Y C1Y Cl1 119.4(5)
C2Y C1Y Cl1 120.7(5)
C3Y C2Y C1Y 120.3(6)
C3Y C2Y Cl2 119.3(5)
C1Y C2Y Cl2 120.4(5)
C2Y C3Y C4Y 119.6(7)
C2Y C3Y H1 120.2
C4Y C3Y H1 120.2
C5Y C4Y C3Y 120.1(7)
C5Y C4Y H2 119.9
C3Y C4Y H2 119.9
C4Y C5Y C6Y 120.1(7)
C4Y C5Y H3 119.9
C6Y C5Y H3 119.9
C1Y C6Y C5Y 119.8(7)
C1Y C6Y H4 120.1
C5Y C6Y H4 120.1
C8Y C7Y C12Y 120.5(7)
C8Y C7Y Cl3 121.0(5)
C12Y C7Y Cl3 118.5(6)
C7Y C8Y C9Y 120.4(7)
C7Y C8Y Cl4 121.0(5)
C9Y C8Y Cl4 118.6(6)
C8Y C9Y C10Y 118.1(9)
C8Y C9Y H5 120.9
C10Y C9Y H5 120.9
C11Y C10Y C9Y 121.3(8)
C11Y C10Y H6 119.4
C9Y C10Y H6 119.4
C10Y C11Y C12Y 120.8(8)
C10Y C11Y H7 119.6
C12Y C11Y H7 119.6
C7Y C12Y C11Y 118.8(8)
C7Y C12Y H8 120.6
C11Y C12Y H8 120.6
C36B C40B C39B 110.5(15)
C36B C40B C56B 120.0(17)
C39B C40B C56B 120.8(17)

loop_
_geom_bond_atom_site_label_1
_geom_bond_atom_site_label_2
_geom_bond_distance
La1A La2A 4.1707(11)
La1B La2B 4.1743(15)
C1Z C67B 1.35(2)
C1Z C67A 1.462(15)
C1Z C2Z 1.540(8)
C1Z C59A 1.556(15)
C1Z C3Z 1.577(9)
C1Z C59B 1.65(2)
C2Z C5Z 1.500(10)
C2Z C4Z 1.567(9)
C2Z H19 1.0000
C3Z C7Z 1.515(10)
C3Z C6Z 1.518(10)
C3Z H20 1.0000
C4Z C9Z 1.521(10)
C4Z H9 0.9900
C4Z H10 0.9900
C5Z C8Z 1.550(10)
C5Z H11 0.9900
C5Z H12 0.9900
C6Z C9Z 1.554(10)
C6Z H13 0.9900
C6Z H14 0.9900
C7Z C8Z 1.531(11)
C7Z H15 0.9900
C7Z H16 0.9900
C8Z C10Z 1.528(9)
C8Z H21 1.0000
C9Z C10Z 1.525(9)
C9Z H22 1.0000
C10Z H17 0.9900
C10Z H18 0.9900
C1A C68A 1.452(18)
C1A C2A 1.453(18)
C1A C5A 1.470(16)
C2A C59A 1.477(17)
C2A C3A 1.483(17)
C3A C64A 1.389(18)
C3A C4A 1.451(18)
C4A C55A 1.475(15)
C4A C5A 1.486(18)
C5A C11A 1.366(18)
C6A C55A 1.420(11)
C6A C10A 1.431(11)
C6A C7A 1.462(10)
C7A C26B 1.35(2)
C7A C64A 1.361(15)
C7A C8A 1.542(15)
C7A C29B 1.588(19)
C8A C69A 1.361(17)
C8A C9A 1.47(2)
C9A C72A 1.366(19)
C9A C10A 1.539(16)
C10A C23B 1.26(2)
C10A C20A 1.389(11)
C11A C12A 1.414(14)
C11A C15A 1.46(2)
C12A C13A 1.423(11)
C12A C65A 1.428(11)
C12A C11B 1.46(2)
C13A C14A 1.433(11)
C13A C58A 1.450(11)
C14A C15A 1.408(15)
C14A C57A 1.431(11)
C14A C4B 1.54(2)
C15A C71A 1.388(18)
C16A C20A 1.415(11)
C16A C17A 1.448(11)
C16A C65A 1.448(11)
C17A C18B 1.396(17)
C17A C58A 1.423(11)
C17A C18A 1.454(15)
C18A C19A 1.45(2)
C18A C63A 1.496(17)
C19A C70A 1.455(18)
C19A C20A 1.470(16)
C20A C25B 1.51(2)
C21A C19B 1.35(2)
C21A C58A 1.406(11)
C21A C22A 1.411(11)
C21A C25A 1.565(16)
C22A C23A 1.347(18)
C22A C57A 1.396(11)
C22A C9B 1.63(2)
C23A C66A 1.454(19)
C23A C24A 1.53(2)
C24A C25A 1.420(19)
C24A C46A 1.423(16)
C25A C63A 1.400(18)
C26A C30A 1.377(14)
C26A C27A 1.387(18)
C26A C66A 1.447(17)
C27A C34A 1.407(17)
C27A C28A 1.46(2)
C28A C60A 1.43(2)
C28A C29A 1.44(2)
C29A C71A 1.477(19)
C29A C30A 1.496(16)
C30A C64B 1.37(2)
C30A C57A 1.437(11)
C30A C8B 1.53(2)
C31A C54A 1.407(18)
C31A C35A 1.419(17)
C31A C32A 1.487(18)
C32A C56A 1.386(18)
C32A C33A 1.436(19)
C33A C34A 1.411(18)
C33A C62A 1.53(2)
C34A C35A 1.446(17)
C35A C61A 1.408(17)
C36A C40A 1.39(2)
C36A C69A 1.433(17)
C36A C37A 1.499(19)
C37A C72A 1.418(17)
C37A C38A 1.467(19)
C38A C39A 1.392(19)
C38A C53A 1.397(19)
C39A C40A 1.471(18)
C39A C54A 1.475(19)
C40A C56A 1.396(18)
C41A C42A 1.43(2)
C41A C56A 1.470(18)
C41A C45A 1.48(2)
C42A C43A 1.368(19)
C42A C69A 1.443(17)
C43A C44A 1.41(2)
C43A C64A 1.505(18)
C44A C59A 1.41(2)
C44A C45A 1.49(2)
C45A C62A 1.41(2)
C46A C50A 1.453(16)
C46A C47A 1.474(16)
C47A C61A 1.442(19)
C47A C48A 1.472(18)
C48A C54A 1.416(18)
C48A C49A 1.431(18)
C49A C53A 1.438(19)
C49A C50A 1.440(18)
C50A C51A 1.468(17)
C51A C63A 1.444(16)
C51A C52A 1.451(18)
C52A C70A 1.430(17)
C52A C53A 1.507(19)
C55A C65A 1.440(11)
C55A C15B 1.449(19)
C60A C62A 1.43(2)
C60A C67A 1.57(2)
C61A C66A 1.475(17)
C67A C68A 1.455(18)
C68A C71A 1.435(17)
C70A C72A 1.484(17)
C1B C2B 1.41(3)
C1B C5B 1.45(2)
C1B C68B 1.50(2)
C2B C3B 1.45(2)
C2B C59B 1.47(3)
C3B C4B 1.40(3)
C3B C64B 1.47(2)
C4B C5B 1.54(3)
C5B C11B 1.44(3)
C8B C69B 1.41(2)
C8B C9B 1.53(3)
C9B C72B 1.26(3)
C11B C15B 1.36(3)
C15B C71B 1.41(2)
C18B C19B 1.41(2)
C18B C63B 1.48(2)
C19B C70B 1.46(3)
C23B C24B 1.42(3)
C23B C66B 1.51(2)
C24B C25B 1.36(3)
C24B C46B 1.45(3)
C25B C63B 1.46(3)
C26B C27B 1.35(3)
C26B C66B 1.47(3)
C27B C28B 1.43(2)
C27B C34B 1.45(2)
C28B C29B 1.48(2)
C28B C60B 1.49(3)
C29B C71B 1.41(3)
C31B C54B 1.42(2)
C31B C32B 1.46(2)
C31B C35B 1.47(2)
C32B C56B 1.45(2)
C32B C33B 1.48(2)
C33B C62B 1.38(3)
C33B C34B 1.45(2)
C34B C35B 1.39(2)
C35B C61B 1.40(2)
C36B C69B 1.36(2)
C36B C40B 1.40(3)
C36B C37B 1.54(3)
C37B C72B 1.38(3)
C37B C38B 1.46(3)
C38B C53B 1.45(2)
C38B C39B 1.49(2)
C39B C40B 1.40(2)
C39B C54B 1.51(2)
C41B C56B 1.36(3)
C41B C42B 1.41(2)
C41B C45B 1.44(2)
C42B C43B 1.38(2)
C42B C69B 1.46(2)
C43B C64B 1.41(3)
C43B C44B 1.43(3)
C44B C59B 1.34(3)
C44B C45B 1.53(2)
C45B C62B 1.47(2)
C46B C50B 1.43(2)
C46B C47B 1.46(3)
C47B C61B 1.45(3)
C47B C48B 1.47(3)
C48B C54B 1.42(3)
C48B C49B 1.46(3)
C49B C53B 1.42(3)
C49B C50B 1.45(3)
C50B C51B 1.46(3)
C51B C63B 1.45(2)
C51B C52B 1.48(2)
C52B C70B 1.48(3)
C52B C53B 1.48(2)
C56B C40B 1.43(2)
C60B C62B 1.51(3)
C60B C67B 1.52(3)
C61B C66B 1.51(2)
C67B C68B 1.52(3)
C68B C71B 1.43(2)
C70B C72B 1.51(3)
C1Y C6Y 1.384(9)
C1Y C2Y 1.386(9)
C1Y Cl1 1.734(6)
C2Y C3Y 1.379(10)
C2Y Cl2 1.738(7)
C3Y C4Y 1.392(11)
C3Y H1 0.9500
C4Y C5Y 1.377(12)
C4Y H2 0.9500
C5Y C6Y 1.387(10)
C5Y H3 0.9500
C6Y H4 0.9500
C7Y C8Y 1.378(11)
C7Y C12Y 1.393(10)
C7Y Cl3 1.729(7)
C8Y C9Y 1.396(10)
C8Y Cl4 1.742(8)
C9Y C10Y 1.406(13)
C9Y H5 0.9500
C10Y C11Y 1.347(14)
C10Y H6 0.9500
C11Y C12Y 1.393(12)
C11Y H7 0.9500
C12Y H8 0.9500

loop_
_geom_torsion_atom_site_label_1
_geom_torsion_atom_site_label_2
_geom_torsion_atom_site_label_3
_geom_torsion_atom_site_label_4
_geom_torsion
C67B C1Z C2Z C5Z -160.6(12)
C67A C1Z C2Z C5Z -71.5(10)
C59A C1Z C2Z C5Z -173.7(7)
C3Z C1Z C2Z C5Z 58.1(7)
C59B C1Z C2Z C5Z -59.3(9)
C67B C1Z C2Z C4Z 78.7(13)
C67A C1Z C2Z C4Z 167.8(8)
C59A C1Z C2Z C4Z 65.6(8)
C3Z C1Z C2Z C4Z -62.6(7)
C59B C1Z C2Z C4Z 180.0(8)
C67B C1Z C3Z C7Z 157.0(11)
C67A C1Z C3Z C7Z 76.0(9)
C2Z C1Z C3Z C7Z -57.9(7)
C59A C1Z C3Z C7Z 174.4(8)
C59B C1Z C3Z C7Z 58.9(9)
C67B C1Z C3Z C6Z -82.1(11)
C67A C1Z C3Z C6Z -163.0(8)
C2Z C1Z C3Z C6Z 63.1(7)
C59A C1Z C3Z C6Z -64.7(9)
C59B C1Z C3Z C6Z 179.8(8)
C5Z C2Z C4Z C9Z -58.8(7)
C1Z C2Z C4Z C9Z 63.4(7)
C1Z C2Z C5Z C8Z -60.3(7)
C4Z C2Z C5Z C8Z 59.3(7)
C7Z C3Z C6Z C9Z 58.2(8)
C1Z C3Z C6Z C9Z -61.9(7)
C6Z C3Z C7Z C8Z -57.6(8)
C1Z C3Z C7Z C8Z 62.0(7)
C3Z C7Z C8Z C10Z 56.9(8)
C3Z C7Z C8Z C5Z -61.1(7)
C2Z C5Z C8Z C10Z -59.5(7)
C2Z C5Z C8Z C7Z 59.2(7)
C2Z C4Z C9Z C10Z 58.3(7)
C2Z C4Z C9Z C6Z -61.0(7)
C3Z C6Z C9Z C4Z 61.0(7)
C3Z C6Z C9Z C10Z -58.7(7)
C4Z C9Z C10Z C8Z -59.8(7)
C6Z C9Z C10Z C8Z 59.0(7)
C7Z C8Z C10Z C9Z -58.1(7)
C5Z C8Z C10Z C9Z 59.0(7)
C68A C1A C2A C59A -12.5(16)
C5A C1A C2A C59A -147.0(11)
C68A C1A C2A C3A 129.3(11)
C5A C1A C2A C3A -5.2(13)
C1A C2A C3A C64A -136.7(12)
C59A C2A C3A C64A 2(2)
C1A C2A C3A C4A 6.1(14)
C59A C2A C3A C4A 144.9(13)
C64A C3A C4A C55A -5.1(19)
C2A C3A C4A C55A -147.4(11)
C64A C3A C4A C5A 138.0(12)
C2A C3A C4A C5A -4.4(13)
C68A C1A C5A C11A 14.0(18)
C2A C1A C5A C11A 145.7(11)
C68A C1A C5A C4A -129.4(12)
C2A C1A C5A C4A 2.4(13)
C3A C4A C5A C11A -143.0(11)
C55A C4A C5A C11A 3.1(16)
C3A C4A C5A C1A 1.3(14)
C55A C4A C5A C1A 147.4(10)
C55A C6A C7A C26B 135.1(13)
C10A C6A C7A C26B -13.3(15)
C55A C6A C7A C64A -3.8(13)
C10A C6A C7A C64A -152.2(10)
C55A C6A C7A C8A 145.1(8)
C10A C6A C7A C8A -3.3(9)
C55A C6A C7A C29B -0.1(11)
C10A C6A C7A C29B -148.5(9)
C26B C7A C8A C69A 20.3(19)
C64A C7A C8A C69A 9.2(16)
C6A C7A C8A C69A -142.8(10)
C29B C7A C8A C69A -10.0(18)
C26B C7A C8A C9A 166(3)
C64A C7A C8A C9A 155.0(11)
C6A C7A C8A C9A 3.1(12)
C29B C7A C8A C9A 135.8(13)
C69A C8A C9A C72A 5(2)
C7A C8A C9A C72A -141.8(13)
C69A C8A C9A C10A 144.9(11)
C7A C8A C9A C10A -1.7(13)
C55A C6A C10A C23B -144.6(14)
C7A C6A C10A C23B 3.3(16)
C55A C6A C10A C20A -1.0(11)
C7A C6A C10A C20A 146.8(7)
C55A C6A C10A C9A -145.4(8)
C7A C6A C10A C9A 2.4(10)
C72A C9A C10A C23B -34(6)
C8A C9A C10A C23B -177(7)
C72A C9A C10A C20A -1.6(16)
C8A C9A C10A C20A -144.7(9)
C72A C9A C10A C6A 142.7(11)
C8A C9A C10A C6A -0.4(12)
C1A C5A C11A C12A -150.2(11)
C4A C5A C11A C12A -9.6(17)
C1A C5A C11A C15A -4.6(18)
C4A C5A C11A C15A 136.0(12)
C5A C11A C12A C13A 153.6(10)
C15A C11A C12A C13A 5.1(11)
C5A C11A C12A C65A 9.8(16)
C15A C11A C12A C65A -138.7(10)
C5A C11A C12A C11B -14.2(18)
C15A C11A C12A C11B -163(3)
C11A C12A C13A C14A -6.0(9)
C65A C12A C13A C14A 138.5(7)
C11B C12A C13A C14A 1.0(14)
C11A C12A C13A C58A -152.9(8)
C65A C12A C13A C58A -8.4(11)
C11B C12A C13A C58A -145.9(12)
C12A C13A C14A C15A 4.3(10)
C58A C13A C14A C15A 151.6(8)
C12A C13A C14A C57A -144.0(7)
C58A C13A C14A C57A 3.3(11)
C12A C13A C14A C4B 5.1(13)
C58A C13A C14A C4B 152.4(11)
C57A C14A C15A C71A 2.8(18)
C13A C14A C15A C71A -143.3(12)
C4B C14A C15A C71A 39(3)
C57A C14A C15A C11A 145.3(9)
C13A C14A C15A C11A -0.8(11)
C4B C14A C15A C11A -179(4)
C5A C11A C15A C71A -8.7(18)
C12A C11A C15A C71A 140.8(11)
C5A C11A C15A C14A -152.4(11)
C12A C11A C15A C14A -2.8(13)
C20A C16A C17A C18B 3.4(14)
C65A C16A C17A C18B -142.9(11)
C20A C16A C17A C58A 142.3(7)
C65A C16A C17A C58A -4.0(10)
C20A C16A C17A C18A -5.1(9)
C65A C16A C17A C18A -151.4(7)
C18B C17A C18A C19A -159(2)
C58A C17A C18A C19A -140.0(10)
C16A C17A C18A C19A 5.9(11)
C18B C17A C18A C63A -12.3(16)
C58A C17A C18A C63A 6.8(15)
C16A C17A C18A C63A 152.7(9)
C17A C18A C19A C70A 137.8(12)
C63A C18A C19A C70A -9.5(19)
C17A C18A C19A C20A -4.7(12)
C63A C18A C19A C20A -152.0(10)
C23B C10A C20A C16A 144.0(13)
C6A C10A C20A C16A -3.7(11)
C9A C10A C20A C16A 137.1(9)
C23B C10A C20A C19A 4.4(16)
C6A C10A C20A C19A -143.3(9)
C9A C10A C20A C19A -2.5(13)
C23B C10A C20A C25B -5.0(15)
C6A C10A C20A C25B -152.8(10)
C9A C10A C20A C25B -12.0(13)
C17A C16A C20A C10A -142.5(7)
C65A C16A C20A C10A 3.9(11)
C17A C16A C20A C19A 2.4(9)
C65A C16A C20A C19A 148.7(8)
C17A C16A C20A C25B 0.7(13)
C65A C16A C20A C25B 147.0(11)
C18A C19A C20A C10A 146.6(9)
C70A C19A C20A C10A 1.8(16)
C18A C19A C20A C16A 1.5(11)
C70A C19A C20A C16A -143.3(10)
C18A C19A C20A C25B 177(4)
C70A C19A C20A C25B 32(3)
C19B C21A C22A C23A -5.4(16)
C58A C21A C22A C23A -142.7(10)
C25A C21A C22A C23A 5.3(12)
C19B C21A C22A C57A 142.6(12)
C58A C21A C22A C57A 5.3(12)
C25A C21A C22A C57A 153.3(8)
C19B C21A C22A C9B -2.5(17)
C58A C21A C22A C9B -139.9(12)
C25A C21A C22A C9B 8.2(13)
C57A C22A C23A C66A -11(2)
C21A C22A C23A C66A 137.7(15)
C9B C22A C23A C66A -16(14)
C57A C22A C23A C24A -157.1(9)
C21A C22A C23A C24A -8.4(14)
C9B C22A C23A C24A -162(16)
C22A C23A C24A C25A 8.3(15)
C66A C23A C24A C25A -143.4(13)
C22A C23A C24A C46A 154.3(12)
C66A C23A C24A C46A 3(2)
C46A C24A C25A C63A -9.3(19)
C23A C24A C25A C63A 139.4(13)
C46A C24A C25A C21A -153.3(10)
C23A C24A C25A C21A -4.7(13)
C19B C21A C25A C63A 6(3)
C58A C21A C25A C63A 0.9(15)
C22A C21A C25A C63A -145.8(10)
C19B C21A C25A C24A 151(4)
C58A C21A C25A C24A 146.8(9)
C22A C21A C25A C24A 0.1(11)
C30A C26A C27A C34A -145.3(11)
C66A C26A C27A C34A 2.9(19)
C30A C26A C27A C28A 1.1(15)
C66A C26A C27A C28A 149.2(12)
C26A C27A C28A C60A -149.6(13)
C34A C27A C28A C60A -2(2)
C26A C27A C28A C29A -1.9(16)
C34A C27A C28A C29A 145.4(12)
C60A C28A C29A C71A -5(2)
C27A C28A C29A C71A -148.5(12)
C60A C28A C29A C30A 145.8(15)
C27A C28A C29A C30A 1.9(15)
C27A C26A C30A C64B -13.4(13)
C66A C26A C30A C64B -161.8(13)
C27A C26A C30A C57A 139.4(10)
C66A C26A C30A C57A -9.0(16)
C27A C26A C30A C29A 0.1(13)
C66A C26A C30A C29A -148.3(11)
C27A C26A C30A C8B 162(3)
C66A C26A C30A C8B 13.1(16)
C28A C29A C30A C64B 44(3)
C71A C29A C30A C64B -169(4)
C28A C29A C30A C26A -1.3(14)
C71A C29A C30A C26A 146.3(12)
C28A C29A C30A C57A -145.7(10)
C71A C29A C30A C57A 1.9(16)
C28A C29A C30A C8B -12.8(19)
C71A C29A C30A C8B 134.8(15)
C54A C31A C32A C56A 4.4(17)
C35A C31A C32A C56A -143.4(11)
C54A C31A C32A C33A 151.3(12)
C35A C31A C32A C33A 3.5(13)
C56A C32A C33A C34A 143.6(12)
C31A C32A C33A C34A -1.6(13)
C56A C32A C33A C62A -6.7(19)
C31A C32A C33A C62A -151.8(11)
C26A C27A C34A C33A 136.2(13)
C28A C27A C34A C33A -6.6(18)
C26A C27A C34A C35A -4.6(18)
C28A C27A C34A C35A -147.4(12)
C32A C33A C34A C27A -144.7(11)
C62A C33A C34A C27A 4.9(18)
C32A C33A C34A C35A -1.0(13)
C62A C33A C34A C35A 148.6(12)
C54A C31A C35A C61A -4.0(18)
C32A C31A C35A C61A 143.0(11)
C54A C31A C35A C34A -151.0(11)
C32A C31A C35A C34A -4.1(12)
C27A C34A C35A C61A 1.1(17)
C33A C34A C35A C61A -143.4(12)
C27A C34A C35A C31A 147.8(11)
C33A C34A C35A C31A 3.2(13)
C40A C36A C37A C72A 136.6(12)
C69A C36A C37A C72A -10.6(18)
C40A C36A C37A C38A -6.7(14)
C69A C36A C37A C38A -153.9(12)
C72A C37A C38A C39A -135.0(13)
C36A C37A C38A C39A 7.6(14)
C72A C37A C38A C53A 11(2)
C36A C37A C38A C53A 153.4(12)
C53A C38A C39A C40A -150.2(13)
C37A C38A C39A C40A -5.8(15)
C53A C38A C39A C54A -4(2)
C37A C38A C39A C54A 140.5(13)
C69A C36A C40A C56A 3(2)
C37A C36A C40A C56A -142.2(12)
C69A C36A C40A C39A 148.1(12)
C37A C36A C40A C39A 3.2(14)
C38A C39A C40A C36A 1.6(15)
C54A C39A C40A C36A -145.8(12)
C38A C39A C40A C56A 148.1(12)
C54A C39A C40A C56A 0.7(18)
C56A C41A C42A C43A 155.0(12)
C45A C41A C42A C43A 3.6(15)
C56A C41A C42A C69A 4.7(19)
C45A C41A C42A C69A -146.7(13)
C41A C42A C43A C44A 3.5(17)
C69A C42A C43A C44A 153.1(13)
C41A C42A C43A C64A -142.4(13)
C69A C42A C43A C64A 7(2)
C42A C43A C44A C59A -159.6(15)
C64A C43A C44A C59A -12(2)
C42A C43A C44A C45A -9.0(18)
C64A C43A C44A C45A 138.2(13)
C42A C41A C45A C62A 140.8(14)
C56A C41A C45A C62A -9(2)
C42A C41A C45A C44A -8.9(16)
C56A C41A C45A C44A -158.9(12)
C59A C44A C45A C62A 16(3)
C43A C44A C45A C62A -136.7(16)
C59A C44A C45A C41A 163.0(14)
C43A C44A C45A C41A 10.3(16)
C25A C24A C46A C50A 2.8(17)
C23A C24A C46A C50A -139.6(13)
C25A C24A C46A C47A 133.0(12)
C23A C24A C46A C47A -9.4(18)
C24A C46A C47A C61A 5.4(17)
C50A C46A C47A C61A 140.2(12)
C24A C46A C47A C48A -136.3(11)
C50A C46A C47A C48A -1.5(14)
C61A C47A C48A C54A -4.0(18)
C46A C47A C48A C54A 139.6(12)
C61A C47A C48A C49A -143.7(12)
C46A C47A C48A C49A -0.1(14)
C54A C48A C49A C53A -11(2)
C47A C48A C49A C53A 130.5(15)
C54A C48A C49A C50A -140.2(12)
C47A C48A C49A C50A 1.8(15)
C48A C49A C50A C46A -2.7(15)
C53A C49A C50A C46A -141.4(11)
C48A C49A C50A C51A 133.7(11)
C53A C49A C50A C51A -5.0(15)
C24A C46A C50A C49A 136.2(12)
C47A C46A C50A C49A 2.6(14)
C24A C46A C50A C51A 6.0(17)
C47A C46A C50A C51A -127.6(12)
C49A C50A C51A C63A -137.5(12)
C46A C50A C51A C63A -8.6(17)
C49A C50A C51A C52A 2.6(14)
C46A C50A C51A C52A 131.5(12)
C63A C51A C52A C70A -3.4(19)
C50A C51A C52A C70A -140.8(12)
C63A C51A C52A C53A 138.1(12)
C50A C51A C52A C53A 0.8(14)
C39A C38A C53A C49A -5(2)
C37A C38A C53A C49A -145.3(13)
C39A C38A C53A C52A 127.5(15)
C37A C38A C53A C52A -13(2)
C48A C49A C53A C38A 13(2)
C50A C49A C53A C38A 143.1(12)
C48A C49A C53A C52A -124.6(15)
C50A C49A C53A C52A 5.4(15)
C70A C52A C53A C38A 5(2)
C51A C52A C53A C38A -138.4(13)
C70A C52A C53A C49A 140.0(13)
C51A C52A C53A C49A -3.9(15)
C35A C31A C54A C48A -9.8(17)
C32A C31A C54A C48A -152.4(12)
C35A C31A C54A C39A 138.3(13)
C32A C31A C54A C39A -4.3(18)
C49A C48A C54A C31A 150.0(12)
C47A C48A C54A C31A 13.5(17)
C49A C48A C54A C39A 1.5(18)
C47A C48A C54A C39A -134.9(13)
C38A C39A C54A C31A -141.9(13)
C40A C39A C54A C31A 1.8(18)
C38A C39A C54A C48A 5.7(19)
C40A C39A C54A C48A 149.4(12)
C10A C6A C55A C65A 5.4(10)
C7A C6A C55A C65A -140.4(7)
C10A C6A C55A C15B 146.5(11)
C7A C6A C55A C15B 0.7(14)
C10A C6A C55A C4A 157.3(8)
C7A C6A C55A C4A 11.6(10)
C3A C4A C55A C6A -7.8(15)
C5A C4A C55A C6A -147.3(9)
C3A C4A C55A C65A 143.1(11)
C5A C4A C55A C65A 3.6(14)
C3A C4A C55A C15B 146(4)
C5A C4A C55A C15B 6(2)
C33A C32A C56A C40A -143.3(13)
C31A C32A C56A C40A -1.8(18)
C33A C32A C56A C41A 7.2(17)
C31A C32A C56A C41A 148.8(11)
C36A C40A C56A C32A 140.5(13)
C39A C40A C56A C32A -0.7(18)
C36A C40A C56A C41A -9.9(18)
C39A C40A C56A C41A -151.1(12)
C42A C41A C56A C32A -146.3(12)
C45A C41A C56A C32A 0.5(18)
C42A C41A C56A C40A 6.2(17)
C45A C41A C56A C40A 153.1(13)
C23A C22A C57A C14A 146.9(11)
C21A C22A C57A C14A 1.2(11)
C9B C22A C57A C14A 147.4(12)
C23A C22A C57A C30A -0.1(13)
C21A C22A C57A C30A -145.7(7)
C9B C22A C57A C30A 0.5(13)
C15A C14A C57A C22A -146.6(10)
C13A C14A C57A C22A -5.5(11)
C4B C14A C57A C22A -158.9(10)
C15A C14A C57A C30A -0.8(13)
C13A C14A C57A C30A 140.4(8)
C4B C14A C57A C30A -13.0(12)
C64B C30A C57A C22A 150.4(14)
C26A C30A C57A C22A 9.8(13)
C29A C30A C57A C22A 146.1(9)
C8B C30A C57A C22A -0.4(11)
C64B C30A C57A C14A 2.8(17)
C26A C30A C57A C14A -137.8(10)
C29A C30A C57A C14A -1.5(11)
C8B C30A C57A C14A -148.0(9)
C19B C21A C58A C17A -1.4(12)
C22A C21A C58A C17A 142.6(7)
C25A C21A C58A C17A 0.2(11)
C19B C21A C58A C13A -151.4(10)
C22A C21A C58A C13A -7.4(11)
C25A C21A C58A C13A -149.8(8)
C18B C17A C58A C21A 4.5(10)
C16A C17A C58A C21A -144.3(7)
C18A C17A C58A C21A -4.0(12)
C18B C17A C58A C13A 154.9(9)
C16A C17A C58A C13A 6.1(11)
C18A C17A C58A C13A 146.4(9)
C12A C13A C58A C21A 148.6(7)
C14A C13A C58A C21A 3.1(11)
C12A C13A C58A C17A 0.0(10)
C14A C13A C58A C17A -145.5(7)
C43A C44A C59A C2A 20(2)
C45A C44A C59A C2A -125.5(15)
C43A C44A C59A C1Z 176.0(13)
C45A C44A C59A C1Z 30(2)
C1A C2A C59A C44A 122.9(14)
C3A C2A C59A C44A -14.4(19)
C1A C2A C59A C1Z -34.9(16)
C3A C2A C59A C1Z -172.2(11)
C67B C1Z C59A C44A -100(5)
C67A C1Z C59A C44A -85.4(15)
C2Z C1Z C59A C44A 36.8(17)
C3Z C1Z C59A C44A 161.1(13)
C59B C1Z C59A C44A -80.3(16)
C67B C1Z C59A C2A 55(4)
C67A C1Z C59A C2A 69.2(12)
C2Z C1Z C59A C2A -168.6(10)
C3Z C1Z C59A C2A -44.3(14)
C59B C1Z C59A C2A 74.3(13)
C29A C28A C60A C62A -125.2(18)
C27A C28A C60A C62A 15(2)
C29A C28A C60A C67A 27(2)
C27A C28A C60A C67A 167.2(12)
C31A C35A C61A C47A 13.9(17)
C34A C35A C61A C47A 156.1(11)
C31A C35A C61A C66A -138.5(12)
C34A C35A C61A C66A 3.8(17)
C48A C47A C61A C35A -9.9(17)
C46A C47A C61A C35A -147.3(11)
C48A C47A C61A C66A 142.3(12)
C46A C47A C61A C66A 4.9(18)
C41A C45A C62A C60A -138.4(16)
C44A C45A C62A C60A 4(3)
C41A C45A C62A C33A 9(2)
C44A C45A C62A C33A 152.3(15)
C28A C60A C62A C45A 133.3(18)
C67A C60A C62A C45A -17(2)
C28A C60A C62A C33A -16(2)
C67A C60A C62A C33A -165.7(12)
C34A C33A C62A C45A -147.7(13)
C32A C33A C62A C45A -2.3(19)
C34A C33A C62A C60A 5.6(18)
C32A C33A C62A C60A 151.0(12)
C24A C25A C63A C51A 6.5(19)
C21A C25A C63A C51A 145.7(11)
C24A C25A C63A C18A -137.6(13)
C21A C25A C63A C18A 1.6(16)
C52A C51A C63A C25A -131.1(14)
C50A C51A C63A C25A 2.5(17)
C52A C51A C63A C18A 13.4(17)
C50A C51A C63A C18A 146.9(11)
C19A C18A C63A C25A 138.6(12)
C17A C18A C63A C25A -5.2(16)
C19A C18A C63A C51A -7.1(16)
C17A C18A C63A C51A -150.9(10)
C26B C7A C64A C3A -158.4(13)
C6A C7A C64A C3A -9.3(16)
C8A C7A C64A C3A -153.3(10)
C29B C7A C64A C3A -20(2)
C26B C7A C64A C43A -13.5(15)
C6A C7A C64A C43A 135.6(11)
C8A C7A C64A C43A -8.4(16)
C29B C7A C64A C43A 125(3)
C4A C3A C64A C7A 13.0(17)
C2A C3A C64A C7A 150.7(11)
C4A C3A C64A C43A -130.8(13)
C2A C3A C64A C43A 6.9(19)
C42A C43A C64A C7A 0.7(19)
C44A C43A C64A C7A -145.1(13)
C42A C43A C64A C3A 143.1(14)
C44A C43A C64A C3A -2.6(19)
C11A C12A C65A C55A -2.6(12)
C13A C12A C65A C55A -139.9(7)
C11B C12A C65A C55A 8.0(10)
C11A C12A C65A C16A 147.8(9)
C13A C12A C65A C16A 10.5(10)
C11B C12A C65A C16A 158.4(9)
C6A C55A C65A C12A 145.0(7)
C15B C55A C65A C12A -4.8(11)
C4A C55A C65A C12A -3.8(11)
C6A C55A C65A C16A -5.2(10)
C15B C55A C65A C16A -154.9(9)
C4A C55A C65A C16A -153.9(8)
C20A C16A C65A C12A -148.5(7)
C17A C16A C65A C12A -4.2(10)
C20A C16A C65A C55A 0.6(10)
C17A C16A C65A C55A 144.9(7)
C30A C26A C66A C23A -1.2(16)
C27A C26A C66A C23A -146.7(13)
C30A C26A C66A C61A 147.7(11)
C27A C26A C66A C61A 2.3(17)
C22A C23A C66A C26A 11(2)
C24A C23A C66A C26A 156.2(12)
C22A C23A C66A C61A -136.2(15)
C24A C23A C66A C61A 8.6(19)
C35A C61A C66A C26A -5.4(17)
C47A C61A C66A C26A -157.5(11)
C35A C61A C66A C23A 139.7(13)
C47A C61A C66A C23A -12.4(19)
C67B C1Z C67A C68A -66.9(15)
C2Z C1Z C67A C68A 172.3(10)
C59A C1Z C67A C68A -71.0(13)
C3Z C1Z C67A C68A 44.9(14)
C59B C1Z C67A C68A 127(4)
C67B C1Z C67A C60A 95.3(15)
C2Z C1Z C67A C60A -25.6(15)
C59A C1Z C67A C60A 91.1(13)
C3Z C1Z C67A C60A -152.9(11)
C59B C1Z C67A C60A -71(3)
C28A C60A C67A C68A -34.5(18)
C62A C60A C67A C68A 120.2(15)
C28A C60A C67A C1Z 162.8(12)
C62A C60A C67A C1Z -42.5(19)
C2A C1A C68A C71A -136.4(12)
C5A C1A C68A C71A -9.3(17)
C2A C1A C68A C67A 13.5(16)
C5A C1A C68A C67A 140.6(12)
C1Z C67A C68A C71A -175.3(12)
C60A C67A C68A C71A 22(2)
C1Z C67A C68A C1A 37.2(17)
C60A C67A C68A C1A -125.4(13)
C9A C8A C69A C36A 1.7(18)
C7A C8A C69A C36A 145.8(11)
C9A C8A C69A C42A -145.8(12)
C7A C8A C69A C42A -1.6(17)
C40A C36A C69A C8A -140.4(14)
C37A C36A C69A C8A 1.3(18)
C40A C36A C69A C42A 8.1(18)
C37A C36A C69A C42A 149.9(12)
C43A C42A C69A C8A -6.5(19)
C41A C42A C69A C8A 138.3(13)
C43A C42A C69A C36A -156.3(13)
C41A C42A C69A C36A -11.5(17)
C51A C52A C70A C19A -12.6(17)
C53A C52A C70A C19A -150.2(12)
C51A C52A C70A C72A 142.0(13)
C53A C52A C70A C72A 4.4(18)
C18A C19A C70A C52A 19.0(18)
C20A C19A C70A C52A 157.6(11)
C18A C19A C70A C72A -135.9(13)
C20A C19A C70A C72A 2.7(17)
C14A C15A C71A C68A 152.4(12)
C11A C15A C71A C68A 13.6(19)
C14A C15A C71A C29A -2.2(18)
C11A C15A C71A C29A -141.1(12)
C1A C68A C71A C15A -4.4(19)
C67A C68A C71A C15A -151.7(13)
C1A C68A C71A C29A 149.8(12)
C67A C68A C71A C29A 2.4(19)
C28A C29A C71A C15A 144.4(13)
C30A C29A C71A C15A -0.1(19)
C28A C29A C71A C68A -12.3(19)
C30A C29A C71A C68A -156.7(12)
C8A C9A C72A C37A -14(2)
C10A C9A C72A C37A -147.9(11)
C8A C9A C72A C70A 140.4(14)
C10A C9A C72A C70A 6.2(19)
C38A C37A C72A C9A 153.7(13)
C36A C37A C72A C9A 16.1(18)
C38A C37A C72A C70A -1.1(19)
C36A C37A C72A C70A -138.7(13)
C52A C70A C72A C9A -159.9(13)
C19A C70A C72A C9A -6.9(18)
C52A C70A C72A C37A -6.4(18)
C19A C70A C72A C37A 146.6(12)
C5B C1B C2B C3B 1(2)
C68B C1B C2B C3B -132.5(16)
C5B C1B C2B C59B 146.7(17)
C68B C1B C2B C59B 13(2)
C1B C2B C3B C4B -4(2)
C59B C2B C3B C4B -147.1(19)
C1B C2B C3B C64B 139.0(17)
C59B C2B C3B C64B -5(3)
C2B C3B C4B C14A 142.8(17)
C64B C3B C4B C14A 1(3)
C2B C3B C4B C5B 4(2)
C64B C3B C4B C5B -138.0(16)
C15A C14A C4B C3B -138(4)
C57A C14A C4B C3B 12(2)
C13A C14A C4B C3B -139.9(16)
C15A C14A C4B C5B -3(2)
C57A C14A C4B C5B 146.9(13)
C13A C14A C4B C5B -5(2)
C2B C1B C5B C11B -145.1(18)
C68B C1B C5B C11B -11(2)
C2B C1B C5B C4B 1(2)
C68B C1B C5B C4B 135.9(16)
C3B C4B C5B C11B 144.3(17)
C14A C4B C5B C11B -1(2)
C3B C4B C5B C1B -3.4(19)
C14A C4B C5B C1B -148.4(14)
C64B C30A C8B C69B -14(2)
C26A C30A C8B C69B -19.7(15)
C57A C30A C8B C69B 142.3(14)
C29A C30A C8B C69B 5(2)
C64B C30A C8B C9B -156.0(17)
C26A C30A C8B C9B -162(3)
C57A C30A C8B C9B 0.2(18)
C29A C30A C8B C9B -137.4(17)
C69B C8B C9B C72B -13(3)
C30A C8B C9B C72B 130(2)
C69B C8B C9B C22A -143.7(15)
C30A C8B C9B C22A 0(2)
C23A C22A C9B C72B 36(14)
C57A C22A C9B C72B -139.1(18)
C21A C22A C9B C72B 9(2)
C23A C22A C9B C8B 175(16)
C57A C22A C9B C8B -0.3(17)
C21A C22A C9B C8B 147.5(11)
C1B C5B C11B C15B 7(3)
C4B C5B C11B C15B -135.5(18)
C1B C5B C11B C12A 148.7(16)
C4B C5B C11B C12A 6(2)
C11A C12A C11B C15B 151(3)
C13A C12A C11B C15B 135.7(14)
C65A C12A C11B C15B -8.8(16)
C11A C12A C11B C5B 8.7(14)
C13A C12A C11B C5B -7(2)
C65A C12A C11B C5B -151.2(14)
C5B C11B C15B C71B 5(3)
C12A C11B C15B C71B -137.1(17)
C5B C11B C15B C55A 149.0(15)
C12A C11B C15B C55A 7(2)
C6A C55A C15B C11B -147.0(12)
C65A C55A C15B C11B -1.2(15)
C4A C55A C15B C11B -179(4)
C6A C55A C15B C71B 0(2)
C65A C55A C15B C71B 145.6(13)
C4A C55A C15B C71B -32(2)
C58A C17A C18B C19B -6.0(15)
C16A C17A C18B C19B 139.4(13)
C18A C17A C18B C19B 158(3)
C58A C17A C18B C63B -152.9(13)
C16A C17A C18B C63B -7.5(19)
C18A C17A C18B C63B 11.3(14)
C58A C21A C19B C18B -2.5(16)
C22A C21A C19B C18B -145.2(12)
C25A C21A C19B C18B -178(4)
C58A C21A C19B C70B 147.0(15)
C22A C21A C19B C70B 4(2)
C25A C21A C19B C70B -29(2)
C17A C18B C19B C21A 5.7(19)
C63B C18B C19B C21A 151.1(15)
C17A C18B C19B C70B -142.7(16)
C63B C18B C19B C70B 3(3)
C20A C10A C23B C24B 9(2)
C6A C10A C23B C24B 155.7(13)
C9A C10A C23B C24B 159(8)
C20A C10A C23B C66B -141.2(18)
C6A C10A C23B C66B 6(3)
C9A C10A C23B C66B 9(5)
C10A C23B C24B C25B -9(2)
C66B C23B C24B C25B 144.6(18)
C10A C23B C24B C46B -153.3(18)
C66B C23B C24B C46B 0(3)
C23B C24B C25B C63B -140(2)
C46B C24B C25B C63B 8(3)
C23B C24B C25B C20A 5(2)
C46B C24B C25B C20A 152.8(16)
C10A C20A C25B C24B -0.6(16)
C16A C20A C25B C24B -148.8(12)
C19A C20A C25B C24B -154(4)
C10A C20A C25B C63B 148.2(14)
C16A C20A C25B C63B 0(2)
C19A C20A C25B C63B -5(2)
C64A C7A C26B C27B 12.3(16)
C6A C7A C26B C27B -136.8(13)
C8A C7A C26B C27B -158(3)
C29B C7A C26B C27B -1.0(19)
C64A C7A C26B C66B 161.6(15)
C6A C7A C26B C66B 13(2)
C8A C7A C26B C66B -8.9(13)
C29B C7A C26B C66B 148.3(14)
C7A C26B C27B C28B 0(2)
C66B C26B C27B C28B -145.5(17)
C7A C26B C27B C34B 144.1(15)
C66B C26B C27B C34B -2(3)
C26B C27B C28B C29B 0(2)
C34B C27B C28B C29B -143.4(15)
C26B C27B C28B C60B 150.9(17)
C34B C27B C28B C60B 7(2)
C27B C28B C29B C71B 149.4(16)
C60B C28B C29B C71B -1(3)
C27B C28B C29B C7A -0.9(16)
C60B C28B C29B C7A -151.2(15)
C26B C7A C29B C71B -145.7(18)
C64A C7A C29B C71B 170(4)
C6A C7A C29B C71B -1(2)
C8A C7A C29B C71B -131.4(17)
C26B C7A C29B C28B 1.2(16)
C64A C7A C29B C28B -43(3)
C6A C7A C29B C28B 145.9(10)
C8A C7A C29B C28B 15.5(18)
C54B C31B C32B C56B -6(2)
C35B C31B C32B C56B 137.6(15)
C54B C31B C32B C33B -148.3(16)
C35B C31B C32B C33B -4.3(17)
C56B C32B C33B C62B 10(2)
C31B C32B C33B C62B 153.0(18)
C56B C32B C33B C34B -141.8(15)
C31B C32B C33B C34B 1.4(17)
C62B C33B C34B C35B -148.3(18)
C32B C33B C34B C35B 2.2(18)
C62B C33B C34B C27B -1(3)
C32B C33B C34B C27B 149.6(14)
C26B C27B C34B C35B 6(2)
C28B C27B C34B C35B 147.4(15)
C26B C27B C34B C33B -139.2(17)
C28B C27B C34B C33B 2(2)
C33B C34B C35B C61B 141.8(16)
C27B C34B C35B C61B -5(2)
C33B C34B C35B C31B -4.9(19)
C27B C34B C35B C31B -151.7(14)
C54B C31B C35B C34B 149.1(16)
C32B C31B C35B C34B 5.5(17)
C54B C31B C35B C61B 1(2)
C32B C31B C35B C61B -142.5(15)
C69B C36B C37B C72B 8(3)
C40B C36B C37B C72B -136.6(17)
C69B C36B C37B C38B 153.1(16)
C40B C36B C37B C38B 8.5(18)
C72B C37B C38B C53B -7(3)
C36B C37B C38B C53B -152.7(16)
C72B C37B C38B C39B 137.7(17)
C36B C37B C38B C39B -7.7(18)
C53B C38B C39B C40B 148.9(16)
C37B C38B C39B C40B 4.5(19)
C53B C38B C39B C54B 5(2)
C37B C38B C39B C54B -139.4(15)
C56B C41B C42B C43B -152.6(17)
C45B C41B C42B C43B 1(2)
C56B C41B C42B C69B -8(2)
C45B C41B C42B C69B 145.7(15)
C41B C42B C43B C64B 143.1(18)
C69B C42B C43B C64B -1(3)
C41B C42B C43B C44B -9(2)
C69B C42B C43B C44B -152.4(17)
C42B C43B C44B C59B 166.6(18)
C64B C43B C44B C59B 14(3)
C42B C43B C44B C45B 12(2)
C64B C43B C44B C45B -140.3(19)
C56B C41B C45B C62B 9(3)
C42B C41B C45B C62B -143.4(17)
C56B C41B C45B C44B 159.1(17)
C42B C41B C45B C44B 6.3(19)
C59B C44B C45B C41B -165(2)
C43B C44B C45B C41B -10.5(19)
C59B C44B C45B C62B -17(3)
C43B C44B C45B C62B 137.6(19)
C25B C24B C46B C50B 1(3)
C23B C24B C46B C50B 142(2)
C25B C24B C46B C47B -132(2)
C23B C24B C46B C47B 8(3)
C50B C46B C47B C61B -143.6(18)
C24B C46B C47B C61B -6(3)
C50B C46B C47B C48B 0(2)
C24B C46B C47B C48B 137.4(19)
C61B C47B C48B C54B 7(3)
C46B C47B C48B C54B -136(2)
C61B C47B C48B C49B 145.4(19)
C46B C47B C48B C49B 2(2)
C54B C48B C49B C53B 8(3)
C47B C48B C49B C53B -131(2)
C54B C48B C49B C50B 136.9(19)
C47B C48B C49B C50B -2(2)
C24B C46B C50B C49B -139.3(18)
C47B C46B C50B C49B -1(2)
C24B C46B C50B C51B -9(3)
C47B C46B C50B C51B 129.5(19)
C53B C49B C50B C46B 140.6(17)
C48B C49B C50B C46B 2(2)
C53B C49B C50B C51B 3(2)
C48B C49B C50B C51B -134.7(18)
C46B C50B C51B C63B 7(3)
C49B C50B C51B C63B 136.2(18)
C46B C50B C51B C52B -130.2(18)
C49B C50B C51B C52B -1(2)
C63B C51B C52B C70B 8(3)
C50B C51B C52B C70B 144.5(16)
C63B C51B C52B C53B -137.9(17)
C50B C51B C52B C53B -1.8(19)
C50B C49B C53B C38B -140.7(17)
C48B C49B C53B C38B -10(3)
C50B C49B C53B C52B -5(2)
C48B C49B C53B C52B 126(2)
C37B C38B C53B C49B 142.6(18)
C39B C38B C53B C49B 3(3)
C37B C38B C53B C52B 9(2)
C39B C38B C53B C52B -130.1(18)
C70B C52B C53B C49B -141.6(18)
C51B C52B C53B C49B 4(2)
C70B C52B C53B C38B -6(3)
C51B C52B C53B C38B 139.7(16)
C49B C48B C54B C31B -149.5(18)
C47B C48B C54B C31B -18(3)
C49B C48B C54B C39B 1(3)
C47B C48B C54B C39B 133(2)
C32B C31B C54B C48B 152.5(17)
C35B C31B C54B C48B 13(2)
C32B C31B C54B C39B 1(2)
C35B C31B C54B C39B -137.8(16)
C40B C39B C54B C48B -146.5(17)
C38B C39B C54B C48B -7(2)
C40B C39B C54B C31B 4(2)
C38B C39B C54B C31B 143.2(16)
C42B C41B C56B C40B -5(2)
C45B C41B C56B C40B -154.1(16)
C42B C41B C56B C32B 149.8(16)
C45B C41B C56B C32B 0(3)
C31B C32B C56B C41B -148.1(16)
C33B C32B C56B C41B -9(2)
C31B C32B C56B C40B 6(2)
C33B C32B C56B C40B 144.8(15)
C43B C44B C59B C2B -25(3)
C45B C44B C59B C2B 123(2)
C43B C44B C59B C1Z -170.4(16)
C45B C44B C59B C1Z -22(3)
C1B C2B C59B C44B -120.9(19)
C3B C2B C59B C44B 20(3)
C1B C2B C59B C1Z 28(2)
C3B C2B C59B C1Z 168.5(16)
C67B C1Z C59B C44B 80(2)
C67A C1Z C59B C44B 93(4)
C2Z C1Z C59B C44B -46.9(19)
C59A C1Z C59B C44B 74.3(18)
C3Z C1Z C59B C44B -163.2(16)
C67B C1Z C59B C2B -65.1(17)
C67A C1Z C59B C2B -52(3)
C2Z C1Z C59B C2B 168.4(13)
C59A C1Z C59B C2B -70.4(16)
C3Z C1Z C59B C2B 52.1(16)
C27B C28B C60B C62B -16(2)
C29B C28B C60B C62B 130.2(19)
C27B C28B C60B C67B -165.7(16)
C29B C28B C60B C67B -19(2)
C34B C35B C61B C47B -153.7(17)
C31B C35B C61B C47B -12(2)
C34B C35B C61B C66B -1(2)
C31B C35B C61B C66B 141.1(15)
C46B C47B C61B C35B 147.8(18)
C48B C47B C61B C35B 8(3)
C46B C47B C61B C66B -5(3)
C48B C47B C61B C66B -144.7(18)
C34B C33B C62B C45B 144.6(18)
C32B C33B C62B C45B 0(3)
C34B C33B C62B C60B -8(3)
C32B C33B C62B C60B -153.3(17)
C41B C45B C62B C33B -9(3)
C44B C45B C62B C33B -153.2(19)
C41B C45B C62B C60B 142.6(19)
C44B C45B C62B C60B -2(3)
C28B C60B C62B C33B 16(3)
C67B C60B C62B C33B 161.9(19)
C28B C60B C62B C45B -135.1(19)
C67B C60B C62B C45B 11(3)
C50B C51B C63B C25B 1(2)
C52B C51B C63B C25B 132.5(18)
C50B C51B C63B C18B -145.4(16)
C52B C51B C63B C18B -14(2)
C24B C25B C63B C51B -9(3)
C20A C25B C63B C51B -150.5(15)
C24B C25B C63B C18B 137(2)
C20A C25B C63B C18B -4(2)
C17A C18B C63B C51B 153.2(14)
C19B C18B C63B C51B 9(2)
C17A C18B C63B C25B 7(2)
C19B C18B C63B C25B -136.4(18)
C26A C30A C64B C43B 16.8(18)
C57A C30A C64B C43B -132.3(16)
C29A C30A C64B C43B -121(4)
C8B C30A C64B C43B 14(2)
C26A C30A C64B C3B 159.8(14)
C57A C30A C64B C3B 11(2)
C29A C30A C64B C3B 22(3)
C8B C30A C64B C3B 157.1(13)
C42B C43B C64B C30A -7(3)
C44B C43B C64B C30A 143.6(18)
C42B C43B C64B C3B -147.0(17)
C44B C43B C64B C3B 3(3)
C4B C3B C64B C30A -11(2)
C2B C3B C64B C30A -151.3(16)
C4B C3B C64B C43B 132.8(19)
C2B C3B C64B C43B -7(3)
C27B C26B C66B C23B 142.5(19)
C7A C26B C66B C23B -2(2)
C27B C26B C66B C61B -4(3)
C7A C26B C66B C61B -149.0(14)
C10A C23B C66B C26B -6(3)
C24B C23B C66B C26B -156.1(18)
C10A C23B C66B C61B 138(2)
C24B C23B C66B C61B -11(3)
C35B C61B C66B C26B 5(2)
C47B C61B C66B C26B 157.9(17)
C35B C61B C66B C23B -138.9(17)
C47B C61B C66B C23B 14(3)
C67A C1Z C67B C68B 72.8(17)
C2Z C1Z C67B C68B -172.2(12)
C59A C1Z C67B C68B -122(6)
C3Z C1Z C67B C68B -34(2)
C59B C1Z C67B C68B 76.7(18)
C67A C1Z C67B C60B -98.7(17)
C2Z C1Z C67B C60B 16(2)
C59A C1Z C67B C60B 66(4)
C3Z C1Z C67B C60B 154.6(13)
C59B C1Z C67B C60B -94.9(17)
C28B C60B C67B C1Z -161.0(15)
C62B C60B C67B C1Z 52(3)
C28B C60B C67B C68B 27(2)
C62B C60B C67B C68B -120(2)
C2B C1B C68B C71B 132.4(17)
C5B C1B C68B C71B 2(2)
C2B C1B C68B C67B -11(2)
C5B C1B C68B C67B -140.8(17)
C1Z C67B C68B C71B 171.9(16)
C60B C67B C68B C71B -17(3)
C1Z C67B C68B C1B -46(2)
C60B C67B C68B C1B 125.5(17)
C40B C36B C69B C8B 141.9(18)
C37B C36B C69B C8B 3(2)
C40B C36B C69B C42B -12(3)
C37B C36B C69B C42B -150.3(15)
C9B C8B C69B C36B -2(2)
C30A C8B C69B C36B -146.5(16)
C9B C8B C69B C42B 150.9(16)
C30A C8B C69B C42B 6(2)
C43B C42B C69B C36B 154.9(17)
C41B C42B C69B C36B 16(2)
C43B C42B C69B C8B 1(2)
C41B C42B C69B C8B -138.8(17)
C21A C19B C70B C52B -153.8(15)
C18B C19B C70B C52B -9(3)
C21A C19B C70B C72B -11(3)
C18B C19B C70B C72B 134.3(18)
C53B C52B C70B C19B 144.2(18)
C51B C52B C70B C19B 3(2)
C53B C52B C70B C72B 0(3)
C51B C52B C70B C72B -140.5(17)
C28B C29B C71B C15B -139.6(17)
C7A C29B C71B C15B 1(3)
C28B C29B C71B C68B 14(2)
C7A C29B C71B C68B 155.0(15)
C11B C15B C71B C29B 139.9(19)
C55A C15B C71B C29B -1(2)
C11B C15B C71B C68B -13(3)
C55A C15B C71B C68B -154.1(14)
C1B C68B C71B C29B -143.7(17)
C67B C68B C71B C29B -5(3)
C1B C68B C71B C15B 9(2)
C67B C68B C71B C15B 147.5(17)
C8B C9B C72B C37B 23(3)
C22A C9B C72B C37B 144.3(17)
C8B C9B C72B C70B -137(2)
C22A C9B C72B C70B -16(3)
C38B C37B C72B C9B -159.6(19)
C36B C37B C72B C9B -20(3)
C38B C37B C72B C70B 1(3)
C36B C37B C72B C70B 140.8(18)
C19B C70B C72B C9B 18(3)
C52B C70B C72B C9B 161(2)
C19B C70B C72B C37B -140.9(18)
C52B C70B C72B C37B 2(3)
C6Y C1Y C2Y C3Y -0.9(9)
Cl1 C1Y C2Y C3Y 177.6(5)
C6Y C1Y C2Y Cl2 179.8(5)
Cl1 C1Y C2Y Cl2 -1.7(7)
C1Y C2Y C3Y C4Y 0.5(9)
Cl2 C2Y C3Y C4Y 179.8(5)
C2Y C3Y C4Y C5Y 0.2(10)
C3Y C4Y C5Y C6Y -0.5(11)
C2Y C1Y C6Y C5Y 0.6(10)
Cl1 C1Y C6Y C5Y -178.0(5)
C4Y C5Y C6Y C1Y 0.1(11)
C12Y C7Y C8Y C9Y 0.5(12)
Cl3 C7Y C8Y C9Y -178.8(6)
C12Y C7Y C8Y Cl4 -178.7(6)
Cl3 C7Y C8Y Cl4 2.0(9)
C7Y C8Y C9Y C10Y 0.6(13)
Cl4 C8Y C9Y C10Y 179.8(7)
C8Y C9Y C10Y C11Y -1.9(14)
C9Y C10Y C11Y C12Y 2.2(14)
C8Y C7Y C12Y C11Y -0.2(12)
Cl3 C7Y C12Y C11Y 179.1(6)
C10Y C11Y C12Y C7Y -1.1(13)
C69B C36B C40B C39B -148.2(17)
C37B C36B C40B C39B -5.9(19)
C69B C36B C40B C56B 0(3)
C37B C36B C40B C56B 142.0(16)
C38B C39B C40B C36B 1.0(19)
C54B C39B C40B C36B 143.4(16)
C38B C39B C40B C56B -146.5(16)
C54B C39B C40B C56B -4(2)
C41B C56B C40B C36B 9(2)
C32B C56B C40B C36B -145.4(17)
C41B C56B C40B C39B 153.4(17)
C32B C56B C40B C39B -1(2)
